data_4315353
loop_
_publ_author_name
'Alberto Albinati'
'Federica Balzano'
'Fabrizia Fabrizi de Biani'
'Piero Leoni'
'Gabriele Manca'
'Lorella Marchetti'
'Silvia Rizzato'
'Gloria Uccello Barretta'
'Piero Zanello'

_publ_contact_author_address
;     
 Dipartimento di Chimica e Chimica Industriale, 
 Universita' di Pisa, 
 Via Risorgimento 35. 
 I-56126 Pisa, Italy
;
_publ_contact_author_email leoni@dcci.unipi.it
_publ_contact_author_name 'Piero Leoni'
_publ_section_title
;
 Synthesis, Structure, and Electrochemistry of the Dicluster Molecular
 Pincer [Pt3(\m-PBut2)3(CO)2]2(\m-1',1'''-diethynylbiferrocene)
;
_journal_name_full 'Inorganic Chemistry'
_journal_page_first 3714
_journal_page_last 3720
_journal_paper_doi 10.1021/ic9014459
_journal_volume 49
_journal_year 2010
_chemical_formula_sum 'C77 H126 Cl2 Fe2 O4 P6 Pt6'
_chemical_formula_weight 2654.74
_chemical_name_common '[Pt3(mu-PBut2)3(CO)2]2(mu-diethynilbiferrocene)]'
_space_group_IT_number 14
_symmetry_cell_setting monoclinic
_symmetry_space_group_name_Hall '-P 2yn'
_symmetry_space_group_name_H-M 'P 1 21/n 1'
_atom_sites_solution_hydrogens geom
_atom_sites_solution_primary direct
_atom_sites_solution_secondary difmap
_audit_creation_method SHELXL-97
_cell_angle_alpha 90.0000(10)
_cell_angle_beta 90.2690(10)
_cell_angle_gamma 90.0000(10)
_cell_formula_units_Z 4
_cell_length_a 16.2468(4)
_cell_length_b 17.2413(5)
_cell_length_c 32.2565(9)
_cell_measurement_reflns_used 23396
_cell_measurement_temperature 110(2)
_cell_measurement_theta_max 26.02
_cell_measurement_theta_min 2.23
_cell_volume 9035.5(4)
_computing_cell_refinement 'SAINTPLUS  (Bruker AXS, 1999)'
_computing_data_collection 'SMART      (Bruker AXS, 2001)'
_computing_data_reduction 'SAINTPLUS  (Bruker AXS, 1999)'
_computing_molecular_graphics 'ORTEP for Windows v1.074 (L.J. Farrugia 1997)'
_computing_publication_material 'WinGX v1.64.05(L.J. Farrugia,J. Appl. Cryst.,1999,32, 837)'
_computing_structure_refinement 'SHELXL-97 (Sheldrick, 1997)'
_computing_structure_solution 'SHELXS-97 (Sheldrick, 1990)'
_diffrn_ambient_temperature 110(2)
_diffrn_measured_fraction_theta_full 0.994
_diffrn_measured_fraction_theta_max 0.994
_diffrn_measurement_device_type 'Bruker SMART CCD'
_diffrn_measurement_method 'phi and omega scans'
_diffrn_radiation_monochromator graphite
_diffrn_radiation_source 'fine-focus sealed tube'
_diffrn_radiation_type MoK\a
_diffrn_radiation_wavelength 0.71069
_diffrn_reflns_av_R_equivalents 0.0359
_diffrn_reflns_av_sigmaI/netI 0.0294
_diffrn_reflns_limit_h_max 20
_diffrn_reflns_limit_h_min -20
_diffrn_reflns_limit_k_max 21
_diffrn_reflns_limit_k_min -21
_diffrn_reflns_limit_l_max 39
_diffrn_reflns_limit_l_min -39
_diffrn_reflns_number 82255
_diffrn_reflns_theta_full 26.05
_diffrn_reflns_theta_max 26.05
_diffrn_reflns_theta_min 1.83
_exptl_absorpt_coefficient_mu 9.770
_exptl_absorpt_correction_T_max 1.000000
_exptl_absorpt_correction_T_min 0.657004
_exptl_absorpt_correction_type empirical
_exptl_absorpt_process_details 'Sadabs 2.01 (Bruker AXS, 1999)'
_exptl_crystal_colour red
_exptl_crystal_density_diffrn 1.952
_exptl_crystal_density_method 'not measured'
_exptl_crystal_description prismatic
_exptl_crystal_F_000 5056
_exptl_crystal_size_max 0.22
_exptl_crystal_size_mid 0.18
_exptl_crystal_size_min 0.18
_refine_diff_density_max 2.144
_refine_diff_density_min -1.287
_refine_diff_density_rms 0.191
_refine_ls_extinction_method none
_refine_ls_goodness_of_fit_ref 1.042
_refine_ls_hydrogen_treatment 'riding model'
_refine_ls_matrix_type full
_refine_ls_number_parameters 874
_refine_ls_number_reflns 17756
_refine_ls_number_restraints 0
_refine_ls_restrained_S_all 1.042
_refine_ls_R_factor_all 0.0462
_refine_ls_R_factor_gt 0.0361
_refine_ls_shift/su_max 0.028
_refine_ls_shift/su_mean 0.003
_refine_ls_structure_factor_coef Fsqd
_refine_ls_weighting_details 'calc w=1/[\s^2^(Fo^2^)+(0.0455P)^2^+67.0022P] where P=(Fo^2^+2Fc^2^)/3'
_refine_ls_weighting_scheme calc
_refine_ls_wR_factor_gt 0.0919
_refine_ls_wR_factor_ref 0.0975
_reflns_number_gt 14943
_reflns_number_total 17756
_reflns_threshold_expression >2sigma(I)
_cod_data_source_file ic9014459_si_002.cif
_cod_data_source_block albi64
_cod_depositor_comments
;
The following automatic conversions were performed:

'_symmetry_cell_setting' value 'Monoclinic' changed to 'monoclinic'
according to the built-in table from CIF Core dictionary named
'cif_core.dic' version 2.4.1 from 2010-06-29.

Automatic conversion script
Id: cif_fix_values 1646 2011-03-28 12:23:43Z adriana 
;
_cod_database_code 4315353
_compound_number 3.CH2Cl2

loop_
_symmetry_equiv_pos_as_xyz
'x, y, z'
'-x+1/2, y+1/2, -z+1/2'
'-x, -y, -z'
'x-1/2, -y-1/2, z-1/2'

loop_
_atom_site_label
_atom_site_type_symbol
_atom_site_fract_x
_atom_site_fract_y
_atom_site_fract_z
_atom_site_U_iso_or_equiv
_atom_site_adp_type
_atom_site_occupancy
_atom_site_symmetry_multiplicity
_atom_site_calc_flag
_atom_site_refinement_flags
_atom_site_disorder_assembly
_atom_site_disorder_group
Pt1 Pt 0.783775(16) 0.316526(14) 0.878653(8) 0.02111(7) Uani 1 1 d . . .
Pt2 Pt 0.916775(16) 0.216052(15) 0.891045(8) 0.02310(7) Uani 1 1 d . . .
Pt3 Pt 0.922658(15) 0.410904(14) 0.888259(8) 0.02139(7) Uani 1 1 d . . .
C1C C 0.9835(4) 0.5007(4) 0.8971(2) 0.0300(16) Uani 1 1 d . . .
O1C O 1.0175(4) 0.5559(3) 0.9042(2) 0.0474(15) Uani 1 1 d . . .
C2C C 0.9738(5) 0.1239(4) 0.8964(3) 0.0369(18) Uani 1 1 d . . .
O2C O 1.0073(4) 0.0662(3) 0.8994(2) 0.0530(16) Uani 1 1 d . . .
P1 P 0.78139(11) 0.18485(9) 0.88467(6) 0.0225(4) Uani 1 1 d . . .
P2 P 1.01638(11) 0.31112(10) 0.89716(6) 0.0266(4) Uani 1 1 d . . .
P3 P 0.79186(10) 0.44797(9) 0.87292(5) 0.0193(3) Uani 1 1 d . . .
C1 C 0.7494(5) 0.1294(4) 0.8369(2) 0.0327(17) Uani 1 1 d . . .
C2 C 0.8002(13) 0.1650(9) 0.8023(3) 0.145(9) Uani 1 1 d . . .
H2A H 0.7978 0.1314 0.7778 0.217 Uiso 1 1 calc R . .
H2B H 0.8575 0.1704 0.8114 0.217 Uiso 1 1 calc R . .
H2C H 0.7780 0.2162 0.7952 0.217 Uiso 1 1 calc R . .
C3 C 0.6596(7) 0.1351(7) 0.8278(4) 0.087(5) Uani 1 1 d . . .
H3A H 0.6452 0.0989 0.8055 0.130 Uiso 1 1 calc R . .
H3B H 0.6462 0.1881 0.8192 0.130 Uiso 1 1 calc R . .
H3C H 0.6284 0.1219 0.8527 0.130 Uiso 1 1 calc R . .
C4 C 0.7749(7) 0.0453(5) 0.8400(4) 0.069(3) Uani 1 1 d . . .
H4A H 0.7319 0.0158 0.8542 0.104 Uiso 1 1 calc R . .
H4B H 0.8266 0.0414 0.8556 0.104 Uiso 1 1 calc R . .
H4C H 0.7827 0.0242 0.8120 0.104 Uiso 1 1 calc R . .
C5 C 0.7365(5) 0.1445(4) 0.9337(2) 0.0319(17) Uani 1 1 d . . .
C6 C 0.6457(6) 0.1316(8) 0.9314(4) 0.079(4) Uani 1 1 d . . .
H6A H 0.6341 0.0865 0.9138 0.119 Uiso 1 1 calc R . .
H6B H 0.6190 0.1776 0.9196 0.119 Uiso 1 1 calc R . .
H6C H 0.6243 0.1223 0.9593 0.119 Uiso 1 1 calc R . .
C7 C 0.7765(8) 0.0699(6) 0.9448(3) 0.075(4) Uani 1 1 d . . .
H7A H 0.7764 0.0636 0.9750 0.112 Uiso 1 1 calc R . .
H7B H 0.8334 0.0699 0.9348 0.112 Uiso 1 1 calc R . .
H7C H 0.7462 0.0270 0.9320 0.112 Uiso 1 1 calc R . .
C8 C 0.7539(8) 0.2052(6) 0.9673(3) 0.070(4) Uani 1 1 d . . .
H8A H 0.7307 0.1877 0.9937 0.106 Uiso 1 1 calc R . .
H8B H 0.7286 0.2547 0.9593 0.106 Uiso 1 1 calc R . .
H8C H 0.8135 0.2121 0.9703 0.106 Uiso 1 1 calc R . .
C9 C 1.0916(4) 0.3074(4) 0.8530(3) 0.0317(17) Uani 1 1 d . . .
C10 C 1.0395(5) 0.2946(6) 0.8142(3) 0.046(2) Uani 1 1 d . . .
H10A H 1.0740 0.3007 0.7896 0.068 Uiso 1 1 calc R . .
H10B H 0.9949 0.3328 0.8134 0.068 Uiso 1 1 calc R . .
H10C H 1.0162 0.2422 0.8147 0.068 Uiso 1 1 calc R . .
C11 C 1.1517(5) 0.2404(5) 0.8579(3) 0.052(2) Uani 1 1 d . . .
H11A H 1.1951 0.2449 0.8370 0.078 Uiso 1 1 calc R . .
H11B H 1.1224 0.1912 0.8541 0.078 Uiso 1 1 calc R . .
H11C H 1.1763 0.2419 0.8856 0.078 Uiso 1 1 calc R . .
C12 C 1.1382(5) 0.3835(5) 0.8480(3) 0.0365(18) Uani 1 1 d . . .
H12A H 1.1520 0.4045 0.8754 0.055 Uiso 1 1 calc R . .
H12B H 1.1038 0.4207 0.8329 0.055 Uiso 1 1 calc R . .
H12C H 1.1890 0.3742 0.8325 0.055 Uiso 1 1 calc R . .
C13 C 1.0652(5) 0.3128(5) 0.9503(3) 0.0401(19) Uani 1 1 d . . .
C14 C 1.1019(9) 0.2339(7) 0.9623(4) 0.088(4) Uani 1 1 d . . .
H14A H 1.1539 0.2262 0.9476 0.132 Uiso 1 1 calc R . .
H14B H 1.0632 0.1926 0.9548 0.132 Uiso 1 1 calc R . .
H14C H 1.1120 0.2327 0.9923 0.132 Uiso 1 1 calc R . .
C15 C 0.9963(6) 0.3264(6) 0.9806(3) 0.053(2) Uani 1 1 d . . .
H15A H 1.0161 0.3163 1.0088 0.079 Uiso 1 1 calc R . .
H15B H 0.9504 0.2915 0.9741 0.079 Uiso 1 1 calc R . .
H15C H 0.9777 0.3803 0.9785 0.079 Uiso 1 1 calc R . .
C16 C 1.1312(6) 0.3735(7) 0.9545(3) 0.065(3) Uani 1 1 d . . .
H16A H 1.1088 0.4242 0.9466 0.097 Uiso 1 1 calc R . .
H16B H 1.1774 0.3604 0.9364 0.097 Uiso 1 1 calc R . .
H16C H 1.1503 0.3755 0.9834 0.097 Uiso 1 1 calc R . .
C17 C 0.7384(4) 0.5056(4) 0.9142(2) 0.0246(14) Uani 1 1 d . . .
C18 C 0.7393(5) 0.4551(4) 0.9531(2) 0.0338(17) Uani 1 1 d . . .
H18A H 0.7177 0.4849 0.9765 0.051 Uiso 1 1 calc R . .
H18B H 0.7959 0.4389 0.9592 0.051 Uiso 1 1 calc R . .
H18C H 0.7049 0.4092 0.9485 0.051 Uiso 1 1 calc R . .
C19 C 0.7860(5) 0.5800(4) 0.9238(3) 0.0343(17) Uani 1 1 d . . .
H19A H 0.7591 0.6077 0.9466 0.051 Uiso 1 1 calc R . .
H19B H 0.7869 0.6132 0.8992 0.051 Uiso 1 1 calc R . .
H19C H 0.8425 0.5670 0.9319 0.051 Uiso 1 1 calc R . .
C20 C 0.6491(4) 0.5253(4) 0.9023(2) 0.0310(16) Uani 1 1 d . . .
H20A H 0.6189 0.4773 0.8965 0.047 Uiso 1 1 calc R . .
H20B H 0.6487 0.5583 0.8776 0.047 Uiso 1 1 calc R . .
H20C H 0.6228 0.5527 0.9253 0.047 Uiso 1 1 calc R . .
C21 C 0.7777(4) 0.4874(4) 0.8188(2) 0.0260(15) Uani 1 1 d . . .
C22 C 0.8395(5) 0.4441(5) 0.7923(2) 0.0379(18) Uani 1 1 d . . .
H22A H 0.8381 0.4648 0.7640 0.057 Uiso 1 1 calc R . .
H22B H 0.8255 0.3888 0.7918 0.057 Uiso 1 1 calc R . .
H22C H 0.8948 0.4508 0.8041 0.057 Uiso 1 1 calc R . .
C23 C 0.7958(5) 0.5743(4) 0.8165(3) 0.0392(19) Uani 1 1 d . . .
H23A H 0.8450 0.5860 0.8330 0.059 Uiso 1 1 calc R . .
H23B H 0.7488 0.6033 0.8275 0.059 Uiso 1 1 calc R . .
H23C H 0.8051 0.5892 0.7876 0.059 Uiso 1 1 calc R . .
C24 C 0.6903(5) 0.4697(5) 0.8025(2) 0.0382(19) Uani 1 1 d . . .
H24A H 0.6853 0.4874 0.7738 0.057 Uiso 1 1 calc R . .
H24B H 0.6498 0.4967 0.8197 0.057 Uiso 1 1 calc R . .
H24C H 0.6804 0.4137 0.8038 0.057 Uiso 1 1 calc R . .
Fe1 Fe 0.43448(6) 0.33528(6) 0.93294(3) 0.0239(2) Uani 1 1 d . . .
C101 C 0.6627(4) 0.3184(4) 0.8752(2) 0.0240(14) Uani 1 1 d . . .
C102 C 0.5888(5) 0.3179(4) 0.8768(2) 0.0264(15) Uani 1 1 d . . .
C110 C 0.5000(4) 0.3150(4) 0.8798(2) 0.0245(14) Uani 1 1 d . . .
C111 C 0.4452(4) 0.3778(4) 0.8742(2) 0.0287(15) Uani 1 1 d . . .
H111 H 0.4601 0.4295 0.8673 0.037 Uiso 1 1 calc R . .
C112 C 0.3636(5) 0.3500(5) 0.8809(2) 0.0338(17) Uani 1 1 d . . .
H112 H 0.3145 0.3797 0.8788 0.044 Uiso 1 1 calc R . .
C113 C 0.3692(5) 0.2697(4) 0.8913(2) 0.0329(17) Uani 1 1 d . . .
H113 H 0.3243 0.2365 0.8976 0.043 Uiso 1 1 calc R . .
C114 C 0.4525(4) 0.2483(4) 0.8906(2) 0.0287(16) Uani 1 1 d . . .
H114 H 0.4737 0.1980 0.8963 0.037 Uiso 1 1 calc R . .
C115 C 0.4990(5) 0.4009(5) 0.9747(2) 0.0364(18) Uani 1 1 d . . .
H115 H 0.5424 0.4358 0.9684 0.047 Uiso 1 1 calc R . .
C116 C 0.4153(6) 0.4196(5) 0.9764(2) 0.040(2) Uani 1 1 d . . .
H116 H 0.3923 0.4695 0.9717 0.052 Uiso 1 1 calc R . .
C117 C 0.3707(5) 0.3518(5) 0.9865(2) 0.0360(18) Uani 1 1 d . . .
H117 H 0.3127 0.3482 0.9893 0.047 Uiso 1 1 calc R . .
C119 C 0.4282(4) 0.2899(4) 0.9916(2) 0.0292(16) Uani 1 1 d . . .
C118 C 0.5080(5) 0.3214(5) 0.9839(2) 0.0326(17) Uani 1 1 d . . .
H118 H 0.5584 0.2936 0.9848 0.042 Uiso 1 1 calc R . .
Pt4 Pt 0.703262(19) 0.191925(14) 1.148281(9) 0.02805(7) Uani 1 1 d . . .
Pt5 Pt 0.833676(17) 0.093106(15) 1.173486(8) 0.02494(7) Uani 1 1 d . . .
Pt6 Pt 0.843717(16) 0.281915(15) 1.169886(8) 0.02283(7) Uani 1 1 d . . .
C3C C 0.9050(5) 0.3698(4) 1.1813(2) 0.0312(16) Uani 1 1 d . . .
O3C O 0.9412(4) 0.4244(3) 1.18874(19) 0.0419(14) Uani 1 1 d . . .
C4C C 0.8877(5) 0.0004(4) 1.1843(2) 0.0347(18) Uani 1 1 d . . .
O4C O 0.9193(4) -0.0564(3) 1.1908(2) 0.0501(16) Uani 1 1 d . . .
P4 P 0.70239(12) 0.06052(10) 1.15427(6) 0.0264(4) Uani 1 1 d . . .
P5 P 0.93323(11) 0.18435(10) 1.18952(6) 0.0275(4) Uani 1 1 d . . .
P6 P 0.72199(11) 0.32205(9) 1.14172(6) 0.0239(4) Uani 1 1 d . . .
C25 C 0.6388(5) 0.0173(4) 1.1969(2) 0.0334(17) Uani 1 1 d . . .
C26 C 0.5461(5) 0.0280(6) 1.1910(3) 0.051(2) Uani 1 1 d . . .
H26A H 0.5268 -0.0057 1.1685 0.077 Uiso 1 1 calc R . .
H26B H 0.5345 0.0823 1.1839 0.077 Uiso 1 1 calc R . .
H26C H 0.5176 0.0144 1.2167 0.077 Uiso 1 1 calc R . .
C27 C 0.6628(6) 0.0644(5) 1.2358(3) 0.043(2) Uani 1 1 d . . .
H27A H 0.6457 0.1185 1.2322 0.065 Uiso 1 1 calc R . .
H27B H 0.7226 0.0622 1.2398 0.065 Uiso 1 1 calc R . .
H27C H 0.6353 0.0425 1.2601 0.065 Uiso 1 1 calc R . .
C28 C 0.6620(6) -0.0684(4) 1.2045(3) 0.046(2) Uani 1 1 d . . .
H28A H 0.6385 -0.0857 1.2308 0.069 Uiso 1 1 calc R . .
H28B H 0.7221 -0.0734 1.2056 0.069 Uiso 1 1 calc R . .
H28C H 0.6402 -0.1004 1.1818 0.069 Uiso 1 1 calc R . .
C29 C 0.6917(5) 0.0070(4) 1.1040(2) 0.0342(17) Uani 1 1 d . . .
C30 C 0.7239(7) 0.0607(5) 1.0710(3) 0.055(3) Uani 1 1 d . . .
H30A H 0.7822 0.0718 1.0764 0.083 Uiso 1 1 calc R . .
H30B H 0.6925 0.1092 1.0713 0.083 Uiso 1 1 calc R . .
H30C H 0.7181 0.0359 1.0438 0.083 Uiso 1 1 calc R . .
C31 C 0.6016(6) -0.0130(5) 1.0944(3) 0.048(2) Uani 1 1 d . . .
H31A H 0.5676 0.0335 1.0976 0.072 Uiso 1 1 calc R . .
H31B H 0.5827 -0.0532 1.1136 0.072 Uiso 1 1 calc R . .
H31C H 0.5970 -0.0320 1.0658 0.072 Uiso 1 1 calc R . .
C32 C 0.7418(6) -0.0678(4) 1.1047(3) 0.042(2) Uani 1 1 d . . .
H32A H 0.7373 -0.0936 1.0777 0.063 Uiso 1 1 calc R . .
H32B H 0.7206 -0.1022 1.1264 0.063 Uiso 1 1 calc R . .
H32C H 0.7996 -0.0556 1.1105 0.063 Uiso 1 1 calc R . .
C33 C 0.9580(5) 0.1850(5) 1.2473(3) 0.0388(19) Uani 1 1 d . . .
C34 C 0.8774(6) 0.2029(5) 1.2685(3) 0.042(2) Uani 1 1 d . . .
H34A H 0.8863 0.2060 1.2985 0.062 Uiso 1 1 calc R . .
H34B H 0.8376 0.1617 1.2623 0.062 Uiso 1 1 calc R . .
H34C H 0.8561 0.2525 1.2583 0.062 Uiso 1 1 calc R . .
C35 C 0.9882(6) 0.1057(5) 1.2624(3) 0.050(2) Uani 1 1 d . . .
H35A H 0.9940 0.1064 1.2926 0.075 Uiso 1 1 calc R . .
H35B H 1.0415 0.0941 1.2498 0.075 Uiso 1 1 calc R . .
H35C H 0.9482 0.0657 1.2543 0.075 Uiso 1 1 calc R . .
C36 C 1.0220(6) 0.2477(6) 1.2582(4) 0.059(3) Uani 1 1 d . . .
H36A H 1.0057 0.2970 1.2455 0.088 Uiso 1 1 calc R . .
H36B H 1.0760 0.2321 1.2477 0.088 Uiso 1 1 calc R . .
H36C H 1.0251 0.2538 1.2884 0.088 Uiso 1 1 calc R . .
C37 C 1.0255(5) 0.1786(5) 1.1547(3) 0.049(2) Uani 1 1 d . . .
C38 C 0.9926(8) 0.1625(6) 1.1127(3) 0.072(4) Uani 1 1 d . . .
H38A H 1.0381 0.1601 1.0930 0.108 Uiso 1 1 calc R . .
H38B H 0.9546 0.2041 1.1046 0.108 Uiso 1 1 calc R . .
H38C H 0.9632 0.1129 1.1128 0.108 Uiso 1 1 calc R . .
C39 C 1.0831(6) 0.1129(5) 1.1680(4) 0.078(4) Uani 1 1 d . . .
H39A H 1.0507 0.0666 1.1744 0.116 Uiso 1 1 calc R . .
H39B H 1.1144 0.1288 1.1926 0.116 Uiso 1 1 calc R . .
H39C H 1.1213 0.1012 1.1454 0.116 Uiso 1 1 calc R . .
C40 C 1.0731(5) 0.2557(5) 1.1544(4) 0.064(3) Uani 1 1 d . . .
H40A H 1.1258 0.2485 1.1402 0.095 Uiso 1 1 calc R . .
H40B H 1.0833 0.2727 1.1830 0.095 Uiso 1 1 calc R . .
H40C H 1.0406 0.2952 1.1398 0.095 Uiso 1 1 calc R . .
C41 C 0.6554(4) 0.3842(4) 1.1755(3) 0.0311(17) Uani 1 1 d . . .
C42 C 0.5741(5) 0.4037(5) 1.1544(3) 0.042(2) Uani 1 1 d . . .
H42A H 0.5439 0.3557 1.1485 0.063 Uiso 1 1 calc R . .
H42B H 0.5849 0.4312 1.1284 0.063 Uiso 1 1 calc R . .
H42C H 0.5413 0.4368 1.1727 0.063 Uiso 1 1 calc R . .
C43 C 0.7007(5) 0.4607(4) 1.1872(3) 0.043(2) Uani 1 1 d . . .
H43A H 0.6637 0.4939 1.2033 0.065 Uiso 1 1 calc R . .
H43B H 0.7171 0.4879 1.1619 0.065 Uiso 1 1 calc R . .
H43C H 0.7497 0.4486 1.2038 0.065 Uiso 1 1 calc R . .
C44 C 0.6418(5) 0.3378(5) 1.2148(3) 0.0402(19) Uani 1 1 d . . .
H44A H 0.6099 0.3688 1.2345 0.060 Uiso 1 1 calc R . .
H44B H 0.6951 0.3243 1.2272 0.060 Uiso 1 1 calc R . .
H44C H 0.6115 0.2902 1.2081 0.060 Uiso 1 1 calc R . .
C45 C 0.7318(5) 0.3584(4) 1.0869(2) 0.0337(17) Uani 1 1 d . . .
C46 C 0.8030(6) 0.3115(5) 1.0674(2) 0.041(2) Uani 1 1 d . . .
H46A H 0.7865 0.2571 1.0647 0.061 Uiso 1 1 calc R . .
H46B H 0.8518 0.3151 1.0853 0.061 Uiso 1 1 calc R . .
H46C H 0.8158 0.3327 1.0400 0.061 Uiso 1 1 calc R . .
C47 C 0.7536(5) 0.4445(4) 1.0854(3) 0.041(2) Uani 1 1 d . . .
H47A H 0.7556 0.4617 1.0564 0.061 Uiso 1 1 calc R . .
H47B H 0.8075 0.4527 1.0984 0.061 Uiso 1 1 calc R . .
H47C H 0.7118 0.4743 1.1003 0.061 Uiso 1 1 calc R . .
C48 C 0.6545(5) 0.3427(5) 1.0613(3) 0.044(2) Uani 1 1 d . . .
H48A H 0.6625 0.3615 1.0330 0.066 Uiso 1 1 calc R . .
H48B H 0.6077 0.3698 1.0738 0.066 Uiso 1 1 calc R . .
H48C H 0.6435 0.2869 1.0608 0.066 Uiso 1 1 calc R . .
Fe2 Fe 0.37371(8) 0.16425(6) 1.05697(3) 0.0345(3) Uani 1 1 d . . .
C201 C 0.5869(5) 0.1945(4) 1.1311(2) 0.0333(17) Uani 1 1 d . . .
C202 C 0.5149(5) 0.1944(4) 1.1212(2) 0.0318(17) Uani 1 1 d . . .
C210 C 0.4283(5) 0.1907(4) 1.1124(2) 0.0360(18) Uani 1 1 d . . .
C211 C 0.3764(5) 0.2531(4) 1.0987(3) 0.0368(18) Uani 1 1 d . . .
H211 H 0.3931 0.3051 1.0937 0.048 Uiso 1 1 calc R . .
C212 C 0.2969(6) 0.2235(5) 1.0942(3) 0.042(2) Uani 1 1 d . . .
H212 H 0.2503 0.2523 1.0851 0.055 Uiso 1 1 calc R . .
C213 C 0.2964(5) 0.1444(5) 1.1051(3) 0.041(2) Uani 1 1 d . . .
H213 H 0.2498 0.1111 1.1052 0.054 Uiso 1 1 calc R . .
C214 C 0.3779(5) 0.1237(4) 1.1159(2) 0.0343(17) Uani 1 1 d . . .
H214 H 0.3959 0.0735 1.1241 0.045 Uiso 1 1 calc R . .
C215 C 0.4656(7) 0.1506(5) 1.0149(3) 0.048(2) Uani 1 1 d . . .
H215 H 0.5229 0.1581 1.0195 0.062 Uiso 1 1 calc R . .
C216 C 0.4228(10) 0.0803(6) 1.0207(3) 0.076(4) Uani 1 1 d . . .
H216 H 0.4450 0.0327 1.0305 0.099 Uiso 1 1 calc R . .
C217 C 0.3434(11) 0.0942(7) 1.0095(3) 0.087(5) Uani 1 1 d . . .
H217 H 0.3009 0.0564 1.0097 0.113 Uiso 1 1 calc R . .
C218 C 0.3327(7) 0.1728(6) 0.9975(3) 0.057(3) Uani 1 1 d . . .
H218 H 0.2827 0.1964 0.9888 0.074 Uiso 1 1 calc R . .
C219 C 0.4095(5) 0.2087(5) 1.0009(2) 0.0381(19) Uani 1 1 d . . .
C1S C 0.6151(8) 0.7779(7) 0.7836(3) 0.077(4) Uani 1 1 d . . .
H1S1 H 0.5852 0.8088 0.8046 0.116 Uiso 1 1 calc R . .
H1S2 H 0.5964 0.7949 0.7558 0.116 Uiso 1 1 calc R . .
Cl1S Cl 0.5923(2) 0.6814(2) 0.79008(13) 0.0972(11) Uani 1 1 d . . .
Cl2S Cl 0.7226(2) 0.7949(2) 0.78874(11) 0.0915(10) Uani 1 1 d . . .

loop_
_atom_site_aniso_label
_atom_site_aniso_U_11
_atom_site_aniso_U_22
_atom_site_aniso_U_33
_atom_site_aniso_U_23
_atom_site_aniso_U_13
_atom_site_aniso_U_12
Pt1 0.02267(13) 0.01270(12) 0.02796(14) 0.00072(10) 0.00134(10) -0.00104(9)
Pt2 0.02129(13) 0.01769(13) 0.03031(14) 0.00046(10) -0.00072(11) 0.00164(10)
Pt3 0.01897(13) 0.01762(13) 0.02758(14) -0.00070(10) -0.00136(10) -0.00175(9)
C1C 0.027(4) 0.026(4) 0.036(4) -0.004(3) 0.002(3) -0.006(3)
O1C 0.046(3) 0.032(3) 0.064(4) -0.010(3) 0.004(3) -0.016(3)
C2C 0.038(4) 0.022(4) 0.050(5) 0.005(3) 0.003(4) 0.004(3)
O2C 0.057(4) 0.033(3) 0.069(4) 0.008(3) 0.007(3) 0.013(3)
P1 0.0249(9) 0.0146(8) 0.0280(9) 0.0000(7) 0.0003(7) -0.0012(7)
P2 0.0223(9) 0.0223(9) 0.0352(10) -0.0010(7) -0.0039(7) 0.0006(7)
P3 0.0206(8) 0.0120(8) 0.0253(9) 0.0009(6) -0.0009(7) 0.0001(6)
C1 0.042(4) 0.021(4) 0.035(4) -0.006(3) -0.007(3) -0.007(3)
C2 0.28(2) 0.126(13) 0.033(6) -0.017(7) 0.017(9) -0.142(15)
C3 0.070(7) 0.086(9) 0.103(9) -0.064(8) -0.057(7) 0.041(7)
C4 0.068(7) 0.041(6) 0.097(8) -0.042(6) -0.036(6) 0.020(5)
C5 0.042(4) 0.020(4) 0.034(4) 0.004(3) 0.005(3) -0.006(3)
C6 0.042(6) 0.106(10) 0.090(9) 0.049(8) 0.009(6) -0.014(6)
C7 0.107(9) 0.051(6) 0.066(7) 0.037(5) 0.040(7) 0.025(6)
C8 0.126(10) 0.056(6) 0.030(5) -0.004(4) 0.016(6) -0.037(7)
C9 0.021(3) 0.028(4) 0.046(5) -0.003(3) 0.006(3) 0.001(3)
C10 0.038(5) 0.056(6) 0.043(5) -0.008(4) 0.007(4) -0.008(4)
C11 0.036(5) 0.039(5) 0.081(7) 0.000(5) 0.014(5) 0.010(4)
C12 0.032(4) 0.031(4) 0.046(5) 0.001(4) 0.007(4) -0.006(3)
C13 0.036(4) 0.046(5) 0.037(4) 0.000(4) -0.016(4) 0.003(4)
C14 0.111(10) 0.072(8) 0.081(9) -0.015(7) -0.054(8) 0.044(7)
C15 0.061(6) 0.070(7) 0.026(4) 0.005(4) -0.009(4) -0.014(5)
C16 0.051(6) 0.089(8) 0.054(6) -0.008(6) -0.022(5) -0.019(6)
C17 0.027(4) 0.019(3) 0.028(4) -0.005(3) 0.008(3) 0.003(3)
C18 0.037(4) 0.031(4) 0.034(4) 0.000(3) 0.008(3) 0.010(3)
C19 0.036(4) 0.024(4) 0.043(5) -0.014(3) 0.002(3) 0.001(3)
C20 0.024(4) 0.026(4) 0.043(4) -0.004(3) 0.003(3) 0.005(3)
C21 0.033(4) 0.024(3) 0.022(3) 0.005(3) -0.005(3) 0.000(3)
C22 0.047(5) 0.037(4) 0.030(4) 0.001(3) 0.000(4) 0.000(4)
C23 0.051(5) 0.027(4) 0.039(4) 0.009(3) -0.005(4) -0.004(4)
C24 0.041(5) 0.041(5) 0.033(4) 0.007(3) -0.015(3) 0.001(4)
Fe1 0.0215(5) 0.0197(5) 0.0306(5) -0.0002(4) -0.0008(4) -0.0016(4)
C101 0.024(4) 0.014(3) 0.033(4) -0.001(3) -0.001(3) 0.001(3)
C102 0.036(4) 0.014(3) 0.029(4) -0.003(3) 0.001(3) -0.003(3)
C110 0.028(4) 0.023(3) 0.023(3) -0.002(3) -0.001(3) -0.004(3)
C111 0.034(4) 0.023(4) 0.030(4) 0.003(3) -0.004(3) -0.004(3)
C112 0.027(4) 0.034(4) 0.041(4) -0.002(3) -0.005(3) 0.005(3)
C113 0.027(4) 0.032(4) 0.040(4) -0.003(3) -0.006(3) -0.010(3)
C114 0.028(4) 0.019(3) 0.038(4) -0.004(3) -0.004(3) -0.004(3)
C115 0.045(5) 0.034(4) 0.030(4) -0.002(3) -0.002(3) -0.019(4)
C116 0.064(6) 0.023(4) 0.034(4) -0.004(3) 0.003(4) 0.007(4)
C117 0.031(4) 0.044(5) 0.033(4) 0.001(3) 0.007(3) 0.005(3)
C119 0.026(4) 0.032(4) 0.030(4) 0.001(3) -0.003(3) -0.009(3)
C118 0.025(4) 0.041(4) 0.031(4) 0.000(3) -0.003(3) -0.008(3)
Pt4 0.04578(17) 0.01155(12) 0.02685(14) -0.00012(10) 0.00239(12) -0.00400(11)
Pt5 0.03270(15) 0.01549(13) 0.02665(14) -0.00070(10) 0.00134(11) -0.00252(10)
Pt6 0.02722(14) 0.01591(13) 0.02536(14) -0.00081(10) -0.00009(11) 0.00128(10)
C3C 0.038(4) 0.024(4) 0.031(4) -0.003(3) 0.000(3) 0.006(3)
O3C 0.043(3) 0.027(3) 0.056(4) -0.008(3) 0.003(3) -0.006(3)
C4C 0.049(5) 0.017(4) 0.038(4) -0.002(3) 0.004(4) 0.000(3)
O4C 0.071(4) 0.022(3) 0.058(4) 0.003(3) 0.003(3) 0.008(3)
P4 0.0376(10) 0.0132(8) 0.0282(9) 0.0002(7) -0.0043(8) -0.0040(7)
P5 0.0266(9) 0.0158(8) 0.0402(11) -0.0010(7) 0.0014(8) 0.0021(7)
P6 0.0315(9) 0.0121(8) 0.0281(9) 0.0003(7) -0.0059(7) -0.0017(7)
C25 0.039(4) 0.023(4) 0.039(4) 0.011(3) 0.001(3) -0.005(3)
C26 0.046(5) 0.056(6) 0.051(5) 0.020(5) 0.000(4) -0.013(4)
C27 0.055(5) 0.036(4) 0.040(5) 0.005(4) 0.010(4) -0.010(4)
C28 0.076(6) 0.023(4) 0.039(5) 0.011(3) 0.001(4) -0.005(4)
C29 0.053(5) 0.018(3) 0.031(4) -0.004(3) -0.008(4) 0.001(3)
C30 0.095(8) 0.038(5) 0.034(5) -0.004(4) 0.005(5) -0.017(5)
C31 0.052(5) 0.046(5) 0.045(5) -0.013(4) -0.012(4) -0.007(4)
C32 0.060(5) 0.023(4) 0.043(5) -0.008(3) -0.004(4) 0.009(4)
C33 0.044(5) 0.030(4) 0.042(5) -0.001(3) -0.015(4) 0.002(3)
C34 0.057(5) 0.037(5) 0.031(4) 0.001(3) -0.009(4) 0.010(4)
C35 0.061(6) 0.036(5) 0.054(6) 0.001(4) -0.024(5) 0.016(4)
C36 0.057(6) 0.040(5) 0.079(7) -0.003(5) -0.028(5) -0.007(4)
C37 0.035(5) 0.031(4) 0.079(7) -0.001(4) 0.034(5) 0.003(4)
C38 0.094(9) 0.052(6) 0.071(7) -0.006(5) 0.059(7) -0.010(6)
C39 0.048(6) 0.030(5) 0.155(12) 0.017(6) 0.049(7) 0.013(4)
C40 0.035(5) 0.028(5) 0.128(10) 0.015(5) 0.037(6) 0.003(4)
C41 0.026(4) 0.017(3) 0.051(5) -0.010(3) -0.001(3) 0.002(3)
C42 0.037(4) 0.026(4) 0.064(6) -0.004(4) -0.005(4) 0.006(3)
C43 0.044(5) 0.025(4) 0.061(6) -0.018(4) -0.013(4) 0.000(3)
C44 0.040(5) 0.037(4) 0.043(5) -0.006(4) 0.009(4) 0.007(4)
C45 0.042(4) 0.022(4) 0.036(4) 0.005(3) -0.015(3) -0.007(3)
C46 0.056(5) 0.039(5) 0.027(4) -0.001(3) 0.008(4) -0.011(4)
C47 0.050(5) 0.028(4) 0.045(5) 0.011(4) -0.013(4) -0.013(4)
C48 0.051(5) 0.046(5) 0.034(4) 0.011(4) -0.014(4) -0.018(4)
Fe2 0.0523(7) 0.0198(5) 0.0314(6) 0.0009(4) 0.0002(5) -0.0095(5)
C201 0.046(5) 0.016(3) 0.038(4) -0.001(3) 0.004(4) -0.001(3)
C202 0.050(5) 0.017(3) 0.029(4) 0.001(3) 0.006(3) 0.005(3)
C210 0.054(5) 0.023(4) 0.031(4) 0.000(3) 0.006(4) 0.001(3)
C211 0.054(5) 0.014(3) 0.042(5) -0.002(3) 0.005(4) 0.002(3)
C212 0.047(5) 0.028(4) 0.052(5) 0.004(4) 0.003(4) 0.005(4)
C213 0.048(5) 0.032(4) 0.044(5) 0.005(4) 0.009(4) -0.004(4)
C214 0.044(5) 0.021(4) 0.038(4) -0.001(3) 0.001(4) -0.003(3)
C215 0.087(7) 0.026(4) 0.031(4) -0.003(3) 0.010(4) 0.009(4)
C216 0.161(14) 0.023(5) 0.046(6) -0.013(4) 0.025(8) -0.010(7)
C217 0.162(14) 0.058(7) 0.041(6) -0.009(5) 0.000(8) -0.067(9)
C218 0.075(7) 0.062(6) 0.034(5) 0.011(4) -0.011(5) -0.043(5)
C219 0.053(5) 0.033(4) 0.028(4) -0.001(3) -0.004(4) -0.014(4)
C1S 0.116(11) 0.068(8) 0.047(6) 0.002(5) 0.020(7) 0.028(7)
Cl1S 0.071(2) 0.109(3) 0.113(3) 0.019(2) 0.022(2) -0.0122(19)
Cl2S 0.107(3) 0.091(2) 0.076(2) 0.0025(18) -0.0302(19) -0.014(2)

loop_
_atom_type_symbol
_atom_type_description
_atom_type_scat_dispersion_real
_atom_type_scat_dispersion_imag
_atom_type_scat_source
C C 0.0033 0.0016 'International Tables Vol C Tables 4.2.6.8 and 6.1.1.4'
H H 0.0000 0.0000 'International Tables Vol C Tables 4.2.6.8 and 6.1.1.4'
O O 0.0106 0.0060 'International Tables Vol C Tables 4.2.6.8 and 6.1.1.4'
P P 0.1023 0.0942 'International Tables Vol C Tables 4.2.6.8 and 6.1.1.4'
Cl Cl 0.1484 0.1585 'International Tables Vol C Tables 4.2.6.8 and 6.1.1.4'
Fe Fe 0.3463 0.8444 'International Tables Vol C Tables 4.2.6.8 and 6.1.1.4'
Pt Pt -1.7033 8.3905 'International Tables Vol C Tables 4.2.6.8 and 6.1.1.4'

loop_
_geom_angle_atom_site_label_1
_geom_angle_atom_site_label_2
_geom_angle_atom_site_label_3
_geom_angle
_geom_angle_site_symmetry_1
_geom_angle_site_symmetry_3
_geom_angle_publ_flag
C101 Pt1 P3 92.15(19) . . ?
C101 Pt1 P1 90.19(19) . . ?
P3 Pt1 P1 177.66(6) . . ?
C101 Pt1 Pt2 142.05(18) . . ?
P3 Pt1 Pt2 125.67(4) . . ?
P1 Pt1 Pt2 51.99(5) . . ?
C101 Pt1 Pt3 143.27(18) . . ?
P3 Pt1 Pt3 51.94(4) . . ?
P1 Pt1 Pt3 125.73(5) . . ?
Pt2 Pt1 Pt3 73.875(10) . . ?
C101 Pt1 Pt4 84.8(2) . . ?
P3 Pt1 Pt4 108.82(4) . . ?
P1 Pt1 Pt4 71.30(5) . . ?
Pt2 Pt1 Pt4 80.262(8) . . ?
Pt3 Pt1 Pt4 98.719(8) . . ?
C2C Pt2 P1 106.8(3) . . ?
C2C Pt2 P2 104.6(3) . . ?
P1 Pt2 P2 148.49(6) . . ?
C2C Pt2 Pt1 158.9(3) . . ?
P1 Pt2 Pt1 52.19(4) . . ?
P2 Pt2 Pt1 96.49(5) . . ?
C2C Pt2 Pt3 148.0(3) . . ?
P1 Pt2 Pt3 105.17(4) . . ?
P2 Pt2 Pt3 43.42(4) . . ?
Pt1 Pt2 Pt3 53.080(8) . . ?
C2C Pt2 Pt5 77.9(3) . . ?
P1 Pt2 Pt5 83.78(5) . . ?
P2 Pt2 Pt5 100.36(5) . . ?
Pt1 Pt2 Pt5 99.371(8) . . ?
Pt3 Pt2 Pt5 104.710(7) . . ?
C1C Pt3 P3 107.2(2) . . ?
C1C Pt3 P2 104.6(2) . . ?
P3 Pt3 P2 148.26(6) . . ?
C1C Pt3 Pt1 158.4(2) . . ?
P3 Pt3 Pt1 52.15(4) . . ?
P2 Pt3 Pt1 96.39(5) . . ?
C1C Pt3 Pt2 147.5(2) . . ?
P3 Pt3 Pt2 105.09(4) . . ?
P2 Pt3 Pt2 43.34(5) . . ?
Pt1 Pt3 Pt2 53.046(8) . . ?
C1C Pt3 Pt6 97.1(2) . . ?
P3 Pt3 Pt6 98.32(4) . . ?
P2 Pt3 Pt6 78.34(5) . . ?
Pt1 Pt3 Pt6 81.750(8) . . ?
Pt2 Pt3 Pt6 74.635(7) . . ?
O1C C1C Pt3 176.2(7) . . ?
O2C C2C Pt2 178.5(8) . . ?
C5 P1 C1 113.2(3) . . ?
C5 P1 Pt2 113.0(3) . . ?
C1 P1 Pt2 117.2(3) . . ?
C5 P1 Pt1 116.6(2) . . ?
C1 P1 Pt1 116.1(2) . . ?
Pt2 P1 Pt1 75.82(5) . . ?
C9 P2 C13 114.6(4) . . ?
C9 P2 Pt2 111.6(2) . . ?
C13 P2 Pt2 112.3(3) . . ?
C9 P2 Pt3 111.2(2) . . ?
C13 P2 Pt3 112.0(3) . . ?
Pt2 P2 Pt3 93.24(7) . . ?
C17 P3 C21 114.3(3) . . ?
C17 P3 Pt3 115.5(2) . . ?
C21 P3 Pt3 114.4(2) . . ?
C17 P3 Pt1 116.2(2) . . ?
C21 P3 Pt1 115.2(2) . . ?
Pt3 P3 Pt1 75.91(5) . . ?
C3 C1 C4 110.1(8) . . ?
C3 C1 C2 111.3(11) . . ?
C4 C1 C2 106.6(10) . . ?
C3 C1 P1 113.2(6) . . ?
C4 C1 P1 111.0(6) . . ?
C2 C1 P1 104.4(6) . . ?
C7 C5 C6 108.3(8) . . ?
C7 C5 C8 110.0(9) . . ?
C6 C5 C8 108.4(9) . . ?
C7 C5 P1 110.7(6) . . ?
C6 C5 P1 113.6(6) . . ?
C8 C5 P1 105.7(5) . . ?
C11 C9 C10 109.2(7) . . ?
C11 C9 C12 110.2(7) . . ?
C10 C9 C12 108.1(7) . . ?
C11 C9 P2 111.6(6) . . ?
C10 C9 P2 105.5(5) . . ?
C12 C9 P2 112.1(5) . . ?
C16 C13 C15 111.3(8) . . ?
C16 C13 C14 108.5(9) . . ?
C15 C13 C14 105.2(9) . . ?
C16 C13 P2 113.0(6) . . ?
C15 C13 P2 106.3(5) . . ?
C14 C13 P2 112.3(7) . . ?
C18 C17 C19 107.9(6) . . ?
C18 C17 C20 109.6(6) . . ?
C19 C17 C20 110.0(6) . . ?
C18 C17 P3 106.2(5) . . ?
C19 C17 P3 110.7(5) . . ?
C20 C17 P3 112.3(5) . . ?
C22 C21 C23 109.1(6) . . ?
C22 C21 C24 108.8(6) . . ?
C23 C21 C24 110.8(6) . . ?
C22 C21 P3 105.4(5) . . ?
C23 C21 P3 112.0(5) . . ?
C24 C21 P3 110.6(5) . . ?
C118 Fe1 C111 137.5(3) . . ?
C118 Fe1 C117 68.4(3) . . ?
C111 Fe1 C117 141.5(3) . . ?
C118 Fe1 C115 40.4(3) . . ?
C111 Fe1 C115 111.5(3) . . ?
C117 Fe1 C115 68.0(3) . . ?
C118 Fe1 C116 67.7(3) . . ?
C111 Fe1 C116 113.3(3) . . ?
C117 Fe1 C116 40.5(3) . . ?
C115 Fe1 C116 40.0(3) . . ?
C118 Fe1 C112 178.4(3) . . ?
C111 Fe1 C112 40.9(3) . . ?
C117 Fe1 C112 113.0(3) . . ?
C115 Fe1 C112 139.1(3) . . ?
C116 Fe1 C112 112.8(3) . . ?
C118 Fe1 C113 139.7(3) . . ?
C111 Fe1 C113 68.6(3) . . ?
C117 Fe1 C113 111.7(3) . . ?
C115 Fe1 C113 179.7(4) . . ?
C116 Fe1 C113 139.7(3) . . ?
C112 Fe1 C113 40.8(3) . . ?
C118 Fe1 C114 111.5(3) . . ?
C111 Fe1 C114 68.4(3) . . ?
C117 Fe1 C114 137.9(3) . . ?
C115 Fe1 C114 140.3(3) . . ?
C116 Fe1 C114 178.3(3) . . ?
C112 Fe1 C114 68.1(3) . . ?
C113 Fe1 C114 40.1(3) . . ?
C118 Fe1 C110 110.4(3) . . ?
C111 Fe1 C110 40.4(3) . . ?
C117 Fe1 C110 178.0(3) . . ?
C115 Fe1 C110 112.2(3) . . ?
C116 Fe1 C110 140.8(3) . . ?
C112 Fe1 C110 68.2(3) . . ?
C113 Fe1 C110 68.1(3) . . ?
C114 Fe1 C110 40.8(3) . . ?
C118 Fe1 C119 40.9(3) . . ?
C111 Fe1 C119 177.6(3) . . ?
C117 Fe1 C119 40.9(3) . . ?
C115 Fe1 C119 68.3(3) . . ?
C116 Fe1 C119 68.3(3) . . ?
C112 Fe1 C119 140.7(3) . . ?
C113 Fe1 C119 111.5(3) . . ?
C114 Fe1 C119 110.1(3) . . ?
C110 Fe1 C119 137.2(3) . . ?
C118 Fe1 Fe2 54.0(2) . . ?
C111 Fe1 Fe2 163.7(2) . . ?
C117 Fe1 Fe2 46.5(2) . . ?
C115 Fe1 Fe2 84.4(2) . . ?
C116 Fe1 Fe2 80.9(2) . . ?
C112 Fe1 Fe2 127.5(2) . . ?
C113 Fe1 Fe2 95.4(2) . . ?
C114 Fe1 Fe2 97.4(2) . . ?
C110 Fe1 Fe2 131.59(19) . . ?
C119 Fe1 Fe2 16.1(2) . . ?
C102 C101 Pt1 174.2(7) . . ?
C101 C102 C110 177.8(8) . . ?
C111 C110 C114 107.9(6) . . ?
C111 C110 C102 126.4(6) . . ?
C114 C110 C102 125.7(6) . . ?
C111 C110 Fe1 69.3(4) . . ?
C114 C110 Fe1 69.6(4) . . ?
C102 C110 Fe1 124.9(5) . . ?
C110 C111 C112 108.0(6) . . ?
C110 C111 Fe1 70.3(4) . . ?
C112 C111 Fe1 69.9(4) . . ?
C111 C112 C113 107.6(6) . . ?
C111 C112 Fe1 69.2(4) . . ?
C113 C112 Fe1 69.6(4) . . ?
C114 C113 C112 108.2(6) . . ?
C114 C113 Fe1 70.1(4) . . ?
C112 C113 Fe1 69.6(4) . . ?
C113 C114 C110 108.3(6) . . ?
C113 C114 Fe1 69.9(4) . . ?
C110 C114 Fe1 69.7(4) . . ?
C116 C115 C118 108.4(7) . . ?
C116 C115 Fe1 70.0(4) . . ?
C118 C115 Fe1 69.7(4) . . ?
C115 C116 C117 108.5(7) . . ?
C115 C116 Fe1 70.0(4) . . ?
C117 C116 Fe1 69.5(4) . . ?
C116 C117 C119 108.1(7) . . ?
C116 C117 Fe1 70.0(4) . . ?
C119 C117 Fe1 70.1(4) . . ?
C117 C119 C118 106.7(7) . . ?
C117 C119 C219 127.1(7) . . ?
C118 C119 C219 126.1(7) . . ?
C117 C119 Fe1 69.0(4) . . ?
C118 C119 Fe1 69.1(4) . . ?
C219 C119 Fe1 124.4(5) . . ?
C115 C118 C119 108.3(7) . . ?
C115 C118 Fe1 70.0(4) . . ?
C119 C118 Fe1 70.0(4) . . ?
C201 Pt4 P4 92.3(2) . . ?
C201 Pt4 P6 94.6(2) . . ?
P4 Pt4 P6 172.65(7) . . ?
C201 Pt4 Pt5 144.1(2) . . ?
P4 Pt4 Pt5 51.81(5) . . ?
P6 Pt4 Pt5 121.30(5) . . ?
C201 Pt4 Pt6 145.7(2) . . ?
P4 Pt4 Pt6 121.88(5) . . ?
P6 Pt4 Pt6 51.46(5) . . ?
Pt5 Pt4 Pt6 70.110(10) . . ?
C201 Pt4 Pt1 82.3(2) . . ?
P4 Pt4 Pt1 108.59(5) . . ?
P6 Pt4 Pt1 69.93(5) . . ?
Pt5 Pt4 Pt1 107.862(9) . . ?
Pt6 Pt4 Pt1 89.231(8) . . ?
C4C Pt5 P4 106.2(3) . . ?
C4C Pt5 P5 102.4(3) . . ?
P4 Pt5 P5 151.33(6) . . ?
C4C Pt5 Pt4 157.5(3) . . ?
P4 Pt5 Pt4 51.35(4) . . ?
P5 Pt5 Pt4 100.15(5) . . ?
C4C Pt5 Pt6 147.4(3) . . ?
P4 Pt5 Pt6 106.39(5) . . ?
P5 Pt5 Pt6 45.10(4) . . ?
Pt4 Pt5 Pt6 55.067(9) . . ?
C4C Pt5 Pt2 107.8(2) . . ?
P4 Pt5 Pt2 86.06(5) . . ?
P5 Pt5 Pt2 87.72(5) . . ?
Pt4 Pt5 Pt2 72.477(8) . . ?
Pt6 Pt5 Pt2 74.609(7) . . ?
C3C Pt6 P6 107.2(2) . . ?
C3C Pt6 P5 101.8(2) . . ?
P6 Pt6 P5 150.92(6) . . ?
C3C Pt6 Pt4 157.9(2) . . ?
P6 Pt6 Pt4 51.27(4) . . ?
P5 Pt6 Pt4 99.98(5) . . ?
C3C Pt6 Pt5 146.9(2) . . ?
P6 Pt6 Pt5 105.88(4) . . ?
P5 Pt6 Pt5 45.17(5) . . ?
Pt4 Pt6 Pt5 54.823(9) . . ?
C3C Pt6 Pt3 85.6(2) . . ?
P6 Pt6 Pt3 70.54(5) . . ?
P5 Pt6 Pt3 110.30(5) . . ?
Pt4 Pt6 Pt3 90.298(8) . . ?
Pt5 Pt6 Pt3 106.038(7) . . ?
O3C C3C Pt6 178.5(7) . . ?
O4C C4C Pt5 179.0(8) . . ?
C29 P4 C25 112.9(4) . . ?
C29 P4 Pt4 114.7(2) . . ?
C25 P4 Pt4 117.5(3) . . ?
C29 P4 Pt5 116.0(3) . . ?
C25 P4 Pt5 114.5(3) . . ?
Pt4 P4 Pt5 76.83(6) . . ?
C37 P5 C33 114.8(5) . . ?
C37 P5 Pt6 112.2(3) . . ?
C33 P5 Pt6 113.2(3) . . ?
C37 P5 Pt5 112.9(3) . . ?
C33 P5 Pt5 111.5(3) . . ?
Pt6 P5 Pt5 89.73(7) . . ?
C41 P6 C45 114.1(4) . . ?
C41 P6 Pt4 115.6(2) . . ?
C45 P6 Pt4 115.3(2) . . ?
C41 P6 Pt6 116.3(3) . . ?
C45 P6 Pt6 113.4(3) . . ?
Pt4 P6 Pt6 77.27(5) . . ?
C26 C25 C28 112.1(7) . . ?
C26 C25 C27 106.5(7) . . ?
C28 C25 C27 108.3(7) . . ?
C26 C25 P4 113.9(5) . . ?
C28 C25 P4 111.1(6) . . ?
C27 C25 P4 104.4(5) . . ?
C30 C29 C32 110.0(7) . . ?
C30 C29 C31 109.2(7) . . ?
C32 C29 C31 108.8(7) . . ?
C30 C29 P4 106.2(5) . . ?
C32 C29 P4 110.9(5) . . ?
C31 C29 P4 111.7(6) . . ?
C34 C33 C35 108.5(7) . . ?
C34 C33 C36 109.9(7) . . ?
C35 C33 C36 109.8(7) . . ?
C34 C33 P5 105.3(5) . . ?
C35 C33 P5 111.8(6) . . ?
C36 C33 P5 111.5(7) . . ?
C38 C37 C39 109.6(9) . . ?
C38 C37 C40 109.5(9) . . ?
C39 C37 C40 109.5(8) . . ?
C38 C37 P5 105.7(7) . . ?
C39 C37 P5 111.2(7) . . ?
C40 C37 P5 111.1(6) . . ?
C44 C41 C42 111.2(7) . . ?
C44 C41 C43 108.5(7) . . ?
C42 C41 C43 109.2(6) . . ?
C44 C41 P6 105.7(5) . . ?
C42 C41 P6 111.5(6) . . ?
C43 C41 P6 110.6(5) . . ?
C48 C45 C47 110.2(6) . . ?
C48 C45 C46 107.8(7) . . ?
C47 C45 C46 108.7(7) . . ?
C48 C45 P6 112.0(6) . . ?
C47 C45 P6 111.9(5) . . ?
C46 C45 P6 105.9(5) . . ?
C212 Fe2 C217 127.5(6) . . ?
C212 Fe2 C214 68.6(3) . . ?
C217 Fe2 C214 120.9(4) . . ?
C212 Fe2 C216 162.3(5) . . ?
C217 Fe2 C216 39.3(6) . . ?
C214 Fe2 C216 106.5(4) . . ?
C212 Fe2 C213 40.8(3) . . ?
C217 Fe2 C213 109.3(5) . . ?
C214 Fe2 C213 40.8(3) . . ?
C216 Fe2 C213 124.6(4) . . ?
C212 Fe2 C218 108.9(4) . . ?
C217 Fe2 C218 41.1(5) . . ?
C214 Fe2 C218 156.9(3) . . ?
C216 Fe2 C218 68.6(5) . . ?
C213 Fe2 C218 122.2(4) . . ?
C212 Fe2 C215 156.1(3) . . ?
C217 Fe2 C215 66.4(5) . . ?
C214 Fe2 C215 124.3(4) . . ?
C216 Fe2 C215 40.6(4) . . ?
C213 Fe2 C215 161.5(3) . . ?
C218 Fe2 C215 67.5(4) . . ?
C212 Fe2 C211 40.3(3) . . ?
C217 Fe2 C211 163.5(6) . . ?
C214 Fe2 C211 68.9(3) . . ?
C216 Fe2 C211 155.5(5) . . ?
C213 Fe2 C211 68.5(3) . . ?
C218 Fe2 C211 125.1(4) . . ?
C215 Fe2 C211 120.9(4) . . ?
C212 Fe2 C210 68.5(4) . . ?
C217 Fe2 C210 154.7(5) . . ?
C214 Fe2 C210 40.8(3) . . ?
C216 Fe2 C210 119.6(5) . . ?
C213 Fe2 C210 68.7(3) . . ?
C218 Fe2 C210 161.5(3) . . ?
C215 Fe2 C210 107.0(4) . . ?
C211 Fe2 C210 41.1(3) . . ?
C212 Fe2 C219 121.0(4) . . ?
C217 Fe2 C219 67.8(4) . . ?
C214 Fe2 C219 161.4(3) . . ?
C216 Fe2 C219 69.1(4) . . ?
C213 Fe2 C219 156.4(4) . . ?
C218 Fe2 C219 40.0(3) . . ?
C215 Fe2 C219 40.9(3) . . ?
C211 Fe2 C219 107.2(3) . . ?
C210 Fe2 C219 124.4(3) . . ?
C212 Fe2 Fe1 107.4(2) . . ?
C217 Fe2 Fe1 78.3(3) . . ?
C214 Fe2 Fe1 159.2(2) . . ?
C216 Fe2 Fe1 83.2(3) . . ?
C213 Fe2 Fe1 145.6(2) . . ?
C218 Fe2 Fe1 43.8(2) . . ?
C215 Fe2 Fe1 52.8(2) . . ?
C211 Fe2 Fe1 94.6(2) . . ?
C210 Fe2 Fe1 118.4(2) . . ?
C219 Fe2 Fe1 14.0(2) . . ?
C202 C201 Pt4 178.2(7) . . ?
C201 C202 C210 175.5(8) . . ?
C214 C210 C211 107.3(7) . . ?
C214 C210 C202 125.8(7) . . ?
C211 C210 C202 126.9(7) . . ?
C214 C210 Fe2 68.9(5) . . ?
C211 C210 Fe2 69.3(5) . . ?
C202 C210 Fe2 127.1(6) . . ?
C212 C211 C210 107.5(7) . . ?
C212 C211 Fe2 68.8(5) . . ?
C210 C211 Fe2 69.6(4) . . ?
C211 C212 C213 109.5(8) . . ?
C211 C212 Fe2 70.9(5) . . ?
C213 C212 Fe2 70.2(5) . . ?
C212 C213 C214 107.5(7) . . ?
C212 C213 Fe2 69.0(5) . . ?
C214 C213 Fe2 69.5(5) . . ?
C213 C214 C210 108.3(7) . . ?
C213 C214 Fe2 69.7(5) . . ?
C210 C214 Fe2 70.2(5) . . ?
C216 C215 C219 109.3(11) . . ?
C216 C215 Fe2 69.3(6) . . ?
C219 C215 Fe2 70.1(5) . . ?
C217 C216 C215 106.4(11) . . ?
C217 C216 Fe2 69.6(7) . . ?
C215 C216 Fe2 70.1(5) . . ?
C216 C217 C218 110.8(10) . . ?
C216 C217 Fe2 71.0(6) . . ?
C218 C217 Fe2 70.3(6) . . ?
C219 C218 C217 107.1(11) . . ?
C219 C218 Fe2 70.7(5) . . ?
C217 C218 Fe2 68.6(6) . . ?
C218 C219 C215 106.4(8) . . ?
C218 C219 C119 126.5(9) . . ?
C215 C219 C119 127.1(8) . . ?
C218 C219 Fe2 69.3(5) . . ?
C215 C219 Fe2 69.1(5) . . ?
C119 C219 Fe2 126.7(6) . . ?
Cl1S C1S Cl2S 111.1(7) . . ?

loop_
_geom_bond_atom_site_label_1
_geom_bond_atom_site_label_2
_geom_bond_distance
_geom_bond_site_symmetry_2
_geom_bond_publ_flag
Pt1 C101 1.970(7) . ?
Pt1 P3 2.2777(16) . ?
Pt1 P1 2.2789(17) . ?
Pt1 Pt2 2.7967(4) . ?
Pt1 Pt3 2.7980(4) . ?
Pt1 Pt4 9.0596(4) . ?
Pt2 C2C 1.847(8) . ?
Pt2 P1 2.2728(18) . ?
Pt2 P2 2.3112(18) . ?
Pt2 Pt3 3.3621(4) . ?
Pt2 Pt5 9.4569(5) . ?
Pt3 C1C 1.858(7) . ?
Pt3 P3 2.2714(17) . ?
Pt3 P2 2.3144(18) . ?
Pt3 Pt6 9.4459(5) . ?
C1C O1C 1.124(9) . ?
C2C O2C 1.138(9) . ?
P1 C5 1.878(7) . ?
P1 C1 1.884(7) . ?
P2 C9 1.881(8) . ?
P2 C13 1.884(8) . ?
P3 C17 1.878(7) . ?
P3 C21 1.887(7) . ?
C1 C3 1.490(12) . ?
C1 C4 1.511(11) . ?
C1 C2 1.521(14) . ?
C5 C7 1.485(12) . ?
C5 C6 1.493(12) . ?
C5 C8 1.532(12) . ?
C9 C11 1.520(11) . ?
C9 C10 1.523(12) . ?
C9 C12 1.525(10) . ?
C13 C16 1.505(13) . ?
C13 C15 1.508(13) . ?
C13 C14 1.534(13) . ?
C17 C18 1.527(10) . ?
C17 C19 1.530(10) . ?
C17 C20 1.536(10) . ?
C21 C22 1.516(10) . ?
C21 C23 1.529(10) . ?
C21 C24 1.541(10) . ?
Fe1 C118 2.041(8) . ?
Fe1 C111 2.039(7) . ?
Fe1 C117 2.038(8) . ?
Fe1 C115 2.045(7) . ?
Fe1 C116 2.046(8) . ?
Fe1 C112 2.047(8) . ?
Fe1 C113 2.048(7) . ?
Fe1 C114 2.051(7) . ?
Fe1 C110 2.052(7) . ?
Fe1 C119 2.052(7) . ?
Fe1 Fe2 5.0707(15) . ?
C101 C102 1.203(10) . ?
C102 C110 1.446(10) . ?
C110 C111 1.413(10) . ?
C110 C114 1.429(9) . ?
C111 C112 1.426(10) . ?
C112 C113 1.428(11) . ?
C113 C114 1.404(10) . ?
C115 C116 1.399(12) . ?
C115 C118 1.409(11) . ?
C116 C117 1.413(11) . ?
C117 C119 1.428(11) . ?
C119 C118 1.429(10) . ?
C119 C219 1.463(11) . ?
Pt4 C201 1.968(9) . ?
Pt4 P4 2.2739(17) . ?
Pt4 P6 2.2740(17) . ?
Pt4 Pt5 2.8350(4) . ?
Pt4 Pt6 2.8435(4) . ?
Pt5 C4C 1.856(8) . ?
Pt5 P4 2.2884(19) . ?
Pt5 P5 2.3131(19) . ?
Pt5 Pt6 3.2615(4) . ?
Pt6 C3C 1.849(8) . ?
Pt6 P6 2.2800(18) . ?
Pt6 P5 2.3103(18) . ?
C3C O3C 1.135(9) . ?
C4C O4C 1.124(9) . ?
P4 C29 1.872(8) . ?
P4 C25 1.878(8) . ?
P5 C37 1.879(8) . ?
P5 C33 1.906(9) . ?
P6 C41 1.875(7) . ?
P6 C45 1.885(8) . ?
C25 C26 1.528(12) . ?
C25 C28 1.544(10) . ?
C25 C27 1.544(11) . ?
C29 C30 1.507(11) . ?
C29 C32 1.525(10) . ?
C29 C31 1.534(12) . ?
C33 C34 1.510(12) . ?
C33 C35 1.531(11) . ?
C33 C36 1.540(12) . ?
C37 C38 1.480(16) . ?
C37 C39 1.530(13) . ?
C37 C40 1.539(12) . ?
C41 C44 1.515(11) . ?
C41 C42 1.521(11) . ?
C41 C43 1.556(10) . ?
C45 C48 1.523(10) . ?
C45 C47 1.528(10) . ?
C45 C46 1.546(12) . ?
Fe2 C212 2.014(9) . ?
Fe2 C217 2.009(10) . ?
Fe2 C214 2.027(8) . ?
Fe2 C216 2.027(10) . ?
Fe2 C213 2.031(8) . ?
Fe2 C218 2.033(9) . ?
Fe2 C215 2.037(9) . ?
Fe2 C211 2.040(8) . ?
Fe2 C210 2.044(8) . ?
Fe2 C219 2.050(8) . ?
C201 C202 1.211(12) . ?
C202 C210 1.436(12) . ?
C210 C214 1.421(11) . ?
C210 C211 1.435(11) . ?
C211 C212 1.397(12) . ?
C212 C213 1.409(11) . ?
C213 C214 1.414(12) . ?
C215 C216 1.411(14) . ?
C215 C219 1.426(13) . ?
C216 C217 1.358(19) . ?
C217 C218 1.420(16) . ?
C218 C219 1.397(12) . ?
C1S Cl1S 1.716(13) . ?
C1S Cl2S 1.778(14) . ?

loop_
_geom_torsion_atom_site_label_1
_geom_torsion_atom_site_label_2
_geom_torsion_atom_site_label_3
_geom_torsion_atom_site_label_4
_geom_torsion
_geom_torsion_site_symmetry_1
_geom_torsion_site_symmetry_2
_geom_torsion_site_symmetry_3
_geom_torsion_site_symmetry_4
_geom_torsion_publ_flag
C101 Pt1 Pt2 C2C 11.8(8) . . . . ?
P3 Pt1 Pt2 C2C -173.7(7) . . . . ?
P1 Pt1 Pt2 C2C 6.3(7) . . . . ?
Pt3 Pt1 Pt2 C2C -177.8(7) . . . . ?
Pt4 Pt1 Pt2 C2C 80.1(7) . . . . ?
C101 Pt1 Pt2 P1 5.6(3) . . . . ?
P3 Pt1 Pt2 P1 -179.94(8) . . . . ?
Pt3 Pt1 Pt2 P1 175.92(6) . . . . ?
Pt4 Pt1 Pt2 P1 73.82(6) . . . . ?
C101 Pt1 Pt2 P2 -170.6(3) . . . . ?
P3 Pt1 Pt2 P2 3.89(7) . . . . ?
P1 Pt1 Pt2 P2 -176.17(8) . . . . ?
Pt3 Pt1 Pt2 P2 -0.25(5) . . . . ?
Pt4 Pt1 Pt2 P2 -102.36(5) . . . . ?
C101 Pt1 Pt2 Pt3 -170.4(3) . . . . ?
P3 Pt1 Pt2 Pt3 4.14(5) . . . . ?
P1 Pt1 Pt2 Pt3 -175.92(6) . . . . ?
Pt4 Pt1 Pt2 Pt3 -102.106(8) . . . . ?
C101 Pt1 Pt2 Pt5 -69.0(3) . . . . ?
P3 Pt1 Pt2 Pt5 105.55(5) . . . . ?
P1 Pt1 Pt2 Pt5 -74.51(6) . . . . ?
Pt3 Pt1 Pt2 Pt5 101.416(8) . . . . ?
Pt4 Pt1 Pt2 Pt5 -0.691(3) . . . . ?
C101 Pt1 Pt3 C1C 4.7(7) . . . . ?
P3 Pt1 Pt3 C1C 18.9(6) . . . . ?
P1 Pt1 Pt3 C1C -161.4(6) . . . . ?
Pt2 Pt1 Pt3 C1C -165.4(6) . . . . ?
Pt4 Pt1 Pt3 C1C -88.2(6) . . . . ?
C101 Pt1 Pt3 P3 -14.2(4) . . . . ?
P1 Pt1 Pt3 P3 179.69(8) . . . . ?
Pt2 Pt1 Pt3 P3 175.73(6) . . . . ?
Pt4 Pt1 Pt3 P3 -107.12(5) . . . . ?
C101 Pt1 Pt3 P2 170.3(4) . . . . ?
P3 Pt1 Pt3 P2 -175.48(7) . . . . ?
P1 Pt1 Pt3 P2 4.20(8) . . . . ?
Pt2 Pt1 Pt3 P2 0.25(5) . . . . ?
Pt4 Pt1 Pt3 P2 77.39(5) . . . . ?
C101 Pt1 Pt3 Pt2 170.1(3) . . . . ?
P3 Pt1 Pt3 Pt2 -175.73(6) . . . . ?
P1 Pt1 Pt3 Pt2 3.96(6) . . . . ?
Pt4 Pt1 Pt3 Pt2 77.146(8) . . . . ?
C101 Pt1 Pt3 Pt6 93.2(3) . . . . ?
P3 Pt1 Pt3 Pt6 107.33(5) . . . . ?
P1 Pt1 Pt3 Pt6 -72.98(6) . . . . ?
Pt2 Pt1 Pt3 Pt6 -76.940(7) . . . . ?
Pt4 Pt1 Pt3 Pt6 0.206(3) . . . . ?
C2C Pt2 Pt3 C1C -11.5(7) . . . . ?
P1 Pt2 Pt3 C1C 166.7(4) . . . . ?
P2 Pt2 Pt3 C1C -10.3(4) . . . . ?
Pt1 Pt2 Pt3 C1C 170.0(4) . . . . ?
Pt5 Pt2 Pt3 C1C 79.3(4) . . . . ?
C2C Pt2 Pt3 P3 175.0(5) . . . . ?
P1 Pt2 Pt3 P3 -6.82(7) . . . . ?
P2 Pt2 Pt3 P3 176.15(8) . . . . ?
Pt1 Pt2 Pt3 P3 -3.49(5) . . . . ?
Pt5 Pt2 Pt3 P3 -94.25(4) . . . . ?
C2C Pt2 Pt3 P2 -1.1(5) . . . . ?
P1 Pt2 Pt3 P2 177.03(9) . . . . ?
Pt1 Pt2 Pt3 P2 -179.64(7) . . . . ?
Pt5 Pt2 Pt3 P2 89.60(7) . . . . ?
C2C Pt2 Pt3 Pt1 178.5(5) . . . . ?
P1 Pt2 Pt3 Pt1 -3.34(5) . . . . ?
P2 Pt2 Pt3 Pt1 179.64(7) . . . . ?
Pt5 Pt2 Pt3 Pt1 -90.762(9) . . . . ?
C2C Pt2 Pt3 Pt6 -90.3(5) . . . . ?
P1 Pt2 Pt3 Pt6 87.84(5) . . . . ?
P2 Pt2 Pt3 Pt6 -89.18(7) . . . . ?
Pt1 Pt2 Pt3 Pt6 91.175(9) . . . . ?
Pt5 Pt2 Pt3 Pt6 0.413(3) . . . . ?
P3 Pt3 C1C O1C 62(12) . . . . ?
P2 Pt3 C1C O1C -119(12) . . . . ?
Pt1 Pt3 C1C O1C 47(12) . . . . ?
Pt2 Pt3 C1C O1C -111(11) . . . . ?
Pt6 Pt3 C1C O1C -39(12) . . . . ?
P1 Pt2 C2C O2C 11(30) . . . . ?
P2 Pt2 C2C O2C -172(100) . . . . ?
Pt1 Pt2 C2C O2C 5(31) . . . . ?
Pt3 Pt2 C2C O2C -171(100) . . . . ?
Pt5 Pt2 C2C O2C 90(30) . . . . ?
C2C Pt2 P1 C5 69.2(4) . . . . ?
P2 Pt2 P1 C5 -105.9(3) . . . . ?
Pt1 Pt2 P1 C5 -113.2(3) . . . . ?
Pt3 Pt2 P1 C5 -109.8(3) . . . . ?
Pt5 Pt2 P1 C5 -6.2(3) . . . . ?
C2C Pt2 P1 C1 -65.3(4) . . . . ?
P2 Pt2 P1 C1 119.7(3) . . . . ?
Pt1 Pt2 P1 C1 112.4(3) . . . . ?
Pt3 Pt2 P1 C1 115.7(3) . . . . ?
Pt5 Pt2 P1 C1 -140.7(3) . . . . ?
C2C Pt2 P1 Pt1 -177.6(3) . . . . ?
P2 Pt2 P1 Pt1 7.29(15) . . . . ?
Pt3 Pt2 P1 Pt1 3.37(5) . . . . ?
Pt5 Pt2 P1 Pt1 106.97(4) . . . . ?
C101 Pt1 P1 C5 -67.6(4) . . . . ?
P3 Pt1 P1 C5 110.2(16) . . . . ?
Pt2 Pt1 P1 C5 109.0(3) . . . . ?
Pt3 Pt1 P1 C5 104.1(3) . . . . ?
Pt4 Pt1 P1 C5 16.8(3) . . . . ?
C101 Pt1 P1 C1 69.8(4) . . . . ?
P3 Pt1 P1 C1 -112.4(16) . . . . ?
Pt2 Pt1 P1 C1 -113.6(3) . . . . ?
Pt3 Pt1 P1 C1 -118.5(3) . . . . ?
Pt4 Pt1 P1 C1 154.2(3) . . . . ?
C101 Pt1 P1 Pt2 -176.6(2) . . . . ?
P3 Pt1 P1 Pt2 1.2(16) . . . . ?
Pt3 Pt1 P1 Pt2 -4.82(7) . . . . ?
Pt4 Pt1 P1 Pt2 -92.17(4) . . . . ?
C2C Pt2 P2 C9 65.1(4) . . . . ?
P1 Pt2 P2 C9 -119.8(3) . . . . ?
Pt1 Pt2 P2 C9 -114.0(3) . . . . ?
Pt3 Pt2 P2 C9 -114.3(3) . . . . ?
Pt5 Pt2 P2 C9 145.2(3) . . . . ?
C2C Pt2 P2 C13 -65.2(4) . . . . ?
P1 Pt2 P2 C13 109.9(3) . . . . ?
Pt1 Pt2 P2 C13 115.7(3) . . . . ?
Pt3 Pt2 P2 C13 115.4(3) . . . . ?
Pt5 Pt2 P2 C13 14.9(3) . . . . ?
C2C Pt2 P2 Pt3 179.4(3) . . . . ?
P1 Pt2 P2 Pt3 -5.50(16) . . . . ?
Pt1 Pt2 P2 Pt3 0.29(6) . . . . ?
Pt5 Pt2 P2 Pt3 -100.51(5) . . . . ?
C1C Pt3 P2 C9 -71.1(4) . . . . ?
P3 Pt3 P2 C9 107.6(3) . . . . ?
Pt1 Pt3 P2 C9 114.4(3) . . . . ?
Pt2 Pt3 P2 C9 114.6(3) . . . . ?
Pt6 Pt3 P2 C9 -165.5(3) . . . . ?
C1C Pt3 P2 C13 58.6(4) . . . . ?
P3 Pt3 P2 C13 -122.8(3) . . . . ?
Pt1 Pt3 P2 C13 -116.0(3) . . . . ?
Pt2 Pt3 P2 C13 -115.7(3) . . . . ?
Pt6 Pt3 P2 C13 -35.8(3) . . . . ?
C1C Pt3 P2 Pt2 174.3(2) . . . . ?
P3 Pt3 P2 Pt2 -7.08(16) . . . . ?
Pt1 Pt3 P2 Pt2 -0.29(6) . . . . ?
Pt6 Pt3 P2 Pt2 79.89(5) . . . . ?
C1C Pt3 P3 C17 -60.2(3) . . . . ?
P2 Pt3 P3 C17 121.2(3) . . . . ?
Pt1 Pt3 P3 C17 112.6(2) . . . . ?
Pt2 Pt3 P3 C17 116.2(2) . . . . ?
Pt6 Pt3 P3 C17 39.9(2) . . . . ?
C1C Pt3 P3 C21 75.5(3) . . . . ?
P2 Pt3 P3 C21 -103.1(3) . . . . ?
Pt1 Pt3 P3 C21 -111.6(3) . . . . ?
Pt2 Pt3 P3 C21 -108.1(2) . . . . ?
Pt6 Pt3 P3 C21 175.6(2) . . . . ?
C1C Pt3 P3 Pt1 -172.8(2) . . . . ?
P2 Pt3 P3 Pt1 8.56(14) . . . . ?
Pt2 Pt3 P3 Pt1 3.53(5) . . . . ?
Pt6 Pt3 P3 Pt1 -72.70(4) . . . . ?
C101 Pt1 P3 C17 59.8(3) . . . . ?
P1 Pt1 P3 C17 -118.0(16) . . . . ?
Pt2 Pt1 P3 C17 -116.8(3) . . . . ?
Pt3 Pt1 P3 C17 -111.7(3) . . . . ?
Pt4 Pt1 P3 C17 -25.4(3) . . . . ?
C101 Pt1 P3 C21 -77.8(3) . . . . ?
P1 Pt1 P3 C21 104.4(16) . . . . ?
Pt2 Pt1 P3 C21 105.6(3) . . . . ?
Pt3 Pt1 P3 C21 110.6(3) . . . . ?
Pt4 Pt1 P3 C21 -163.0(3) . . . . ?
C101 Pt1 P3 Pt3 171.6(2) . . . . ?
P1 Pt1 P3 Pt3 -6.2(16) . . . . ?
Pt2 Pt1 P3 Pt3 -5.05(7) . . . . ?
Pt4 Pt1 P3 Pt3 86.36(4) . . . . ?
C5 P1 C1 C3 65.6(9) . . . . ?
Pt2 P1 C1 C3 -160.1(7) . . . . ?
Pt1 P1 C1 C3 -73.2(8) . . . . ?
C5 P1 C1 C4 -58.8(8) . . . . ?
Pt2 P1 C1 C4 75.6(7) . . . . ?
Pt1 P1 C1 C4 162.4(6) . . . . ?
C5 P1 C1 C2 -173.3(10) . . . . ?
Pt2 P1 C1 C2 -39.0(10) . . . . ?
Pt1 P1 C1 C2 47.9(10) . . . . ?
C1 P1 C5 C7 72.3(8) . . . . ?
Pt2 P1 C5 C7 -64.0(8) . . . . ?
Pt1 P1 C5 C7 -149.1(7) . . . . ?
C1 P1 C5 C6 -49.9(8) . . . . ?
Pt2 P1 C5 C6 173.9(7) . . . . ?
Pt1 P1 C5 C6 88.7(8) . . . . ?
C1 P1 C5 C8 -168.7(7) . . . . ?
Pt2 P1 C5 C8 55.1(7) . . . . ?
Pt1 P1 C5 C8 -30.1(7) . . . . ?
C13 P2 C9 C11 53.6(7) . . . . ?
Pt2 P2 C9 C11 -75.5(6) . . . . ?
Pt3 P2 C9 C11 -178.1(5) . . . . ?
C13 P2 C9 C10 172.0(5) . . . . ?
Pt2 P2 C9 C10 42.9(6) . . . . ?
Pt3 P2 C9 C10 -59.7(6) . . . . ?
C13 P2 C9 C12 -70.6(6) . . . . ?
Pt2 P2 C9 C12 160.4(5) . . . . ?
Pt3 P2 C9 C12 57.7(6) . . . . ?
C9 P2 C13 C16 50.3(8) . . . . ?
Pt2 P2 C13 C16 179.0(6) . . . . ?
Pt3 P2 C13 C16 -77.5(7) . . . . ?
C9 P2 C13 C15 172.7(6) . . . . ?
Pt2 P2 C13 C15 -58.6(6) . . . . ?
Pt3 P2 C13 C15 44.8(7) . . . . ?
C9 P2 C13 C14 -72.8(9) . . . . ?
Pt2 P2 C13 C14 55.9(9) . . . . ?
Pt3 P2 C13 C14 159.4(8) . . . . ?
C21 P3 C17 C18 166.6(5) . . . . ?
Pt3 P3 C17 C18 -57.6(5) . . . . ?
Pt1 P3 C17 C18 28.6(6) . . . . ?
C21 P3 C17 C19 -76.5(6) . . . . ?
Pt3 P3 C17 C19 59.3(5) . . . . ?
Pt1 P3 C17 C19 145.5(4) . . . . ?
C21 P3 C17 C20 46.8(6) . . . . ?
Pt3 P3 C17 C20 -177.4(4) . . . . ?
Pt1 P3 C17 C20 -91.2(5) . . . . ?
C17 P3 C21 C22 168.0(5) . . . . ?
Pt3 P3 C21 C22 31.8(5) . . . . ?
Pt1 P3 C21 C22 -53.6(5) . . . . ?
C17 P3 C21 C23 49.5(6) . . . . ?
Pt3 P3 C21 C23 -86.7(5) . . . . ?
Pt1 P3 C21 C23 -172.0(5) . . . . ?
C17 P3 C21 C24 -74.6(6) . . . . ?
Pt3 P3 C21 C24 149.2(5) . . . . ?
Pt1 P3 C21 C24 63.9(6) . . . . ?
P3 Pt1 C101 C102 -108(6) . . . . ?
P1 Pt1 C101 C102 72(6) . . . . ?
Pt2 Pt1 C101 C102 68(6) . . . . ?
Pt3 Pt1 C101 C102 -97(6) . . . . ?
Pt4 Pt1 C101 C102 1(6) . . . . ?
Pt1 C101 C102 C110 -35(26) . . . . ?
C101 C102 C110 C111 150(22) . . . . ?
C101 C102 C110 C114 -27(22) . . . . ?
C101 C102 C110 Fe1 61(22) . . . . ?
C118 Fe1 C110 C111 -141.0(4) . . . . ?
C117 Fe1 C110 C111 167(9) . . . . ?
C115 Fe1 C110 C111 -97.6(5) . . . . ?
C116 Fe1 C110 C111 -61.6(6) . . . . ?
C112 Fe1 C110 C111 38.2(4) . . . . ?
C113 Fe1 C110 C111 82.3(4) . . . . ?
C114 Fe1 C110 C111 119.4(6) . . . . ?
C119 Fe1 C110 C111 -179.2(4) . . . . ?
Fe2 Fe1 C110 C111 159.6(3) . . . . ?
C118 Fe1 C110 C114 99.6(5) . . . . ?
C111 Fe1 C110 C114 -119.4(6) . . . . ?
C117 Fe1 C110 C114 48(9) . . . . ?
C115 Fe1 C110 C114 143.0(4) . . . . ?
C116 Fe1 C110 C114 179.0(5) . . . . ?
C112 Fe1 C110 C114 -81.2(5) . . . . ?
C113 Fe1 C110 C114 -37.1(4) . . . . ?
C119 Fe1 C110 C114 61.4(6) . . . . ?
Fe2 Fe1 C110 C114 40.2(5) . . . . ?
C118 Fe1 C110 C102 -20.4(7) . . . . ?
C111 Fe1 C110 C102 120.6(7) . . . . ?
C117 Fe1 C110 C102 -72(9) . . . . ?
C115 Fe1 C110 C102 23.0(7) . . . . ?
C116 Fe1 C110 C102 59.1(8) . . . . ?
C112 Fe1 C110 C102 158.8(7) . . . . ?
C113 Fe1 C110 C102 -157.1(7) . . . . ?
C114 Fe1 C110 C102 -120.0(8) . . . . ?
C119 Fe1 C110 C102 -58.6(7) . . . . ?
Fe2 Fe1 C110 C102 -79.8(6) . . . . ?
C114 C110 C111 C112 -0.9(8) . . . . ?
C102 C110 C111 C112 -178.7(7) . . . . ?
Fe1 C110 C111 C112 -60.0(5) . . . . ?
C114 C110 C111 Fe1 59.1(5) . . . . ?
C102 C110 C111 Fe1 -118.7(7) . . . . ?
C118 Fe1 C111 C110 60.9(6) . . . . ?
C117 Fe1 C111 C110 -179.3(5) . . . . ?
C115 Fe1 C111 C110 99.4(5) . . . . ?
C116 Fe1 C111 C110 142.8(4) . . . . ?
C112 Fe1 C111 C110 -118.8(6) . . . . ?
C113 Fe1 C111 C110 -80.9(4) . . . . ?
C114 Fe1 C111 C110 -37.7(4) . . . . ?
C119 Fe1 C111 C110 13(7) . . . . ?
Fe2 Fe1 C111 C110 -68.4(9) . . . . ?
C118 Fe1 C111 C112 179.6(5) . . . . ?
C117 Fe1 C111 C112 -60.6(7) . . . . ?
C115 Fe1 C111 C112 -141.9(5) . . . . ?
C116 Fe1 C111 C112 -98.5(5) . . . . ?
C113 Fe1 C111 C112 37.8(4) . . . . ?
C114 Fe1 C111 C112 81.0(5) . . . . ?
C110 Fe1 C111 C112 118.8(6) . . . . ?
C119 Fe1 C111 C112 132(7) . . . . ?
Fe2 Fe1 C111 C112 50.4(10) . . . . ?
C110 C111 C112 C113 1.0(8) . . . . ?
Fe1 C111 C112 C113 -59.3(5) . . . . ?
C110 C111 C112 Fe1 60.2(5) . . . . ?
C118 Fe1 C112 C111 -9(12) . . . . ?
C117 Fe1 C112 C111 143.9(4) . . . . ?
C115 Fe1 C112 C111 61.4(6) . . . . ?
C116 Fe1 C112 C111 99.8(5) . . . . ?
C113 Fe1 C112 C111 -119.1(6) . . . . ?
C114 Fe1 C112 C111 -81.9(5) . . . . ?
C110 Fe1 C112 C111 -37.7(4) . . . . ?
C119 Fe1 C112 C111 -177.2(5) . . . . ?
Fe2 Fe1 C112 C111 -164.2(3) . . . . ?
C118 Fe1 C112 C113 110(11) . . . . ?
C111 Fe1 C112 C113 119.1(6) . . . . ?
C117 Fe1 C112 C113 -97.0(5) . . . . ?
C115 Fe1 C112 C113 -179.5(5) . . . . ?
C116 Fe1 C112 C113 -141.1(5) . . . . ?
C114 Fe1 C112 C113 37.2(4) . . . . ?
C110 Fe1 C112 C113 81.4(5) . . . . ?
C119 Fe1 C112 C113 -58.1(7) . . . . ?
Fe2 Fe1 C112 C113 -45.1(5) . . . . ?
C111 C112 C113 C114 -0.6(9) . . . . ?
Fe1 C112 C113 C114 -59.7(5) . . . . ?
C111 C112 C113 Fe1 59.0(5) . . . . ?
C118 Fe1 C113 C114 -58.4(7) . . . . ?
C111 Fe1 C113 C114 81.4(5) . . . . ?
C117 Fe1 C113 C114 -140.1(5) . . . . ?
C115 Fe1 C113 C114 -160(100) . . . . ?
C116 Fe1 C113 C114 -177.4(5) . . . . ?
C112 Fe1 C113 C114 119.3(6) . . . . ?
C110 Fe1 C113 C114 37.8(4) . . . . ?
C119 Fe1 C113 C114 -96.0(5) . . . . ?
Fe2 Fe1 C113 C114 -95.1(4) . . . . ?
C118 Fe1 C113 C112 -177.6(5) . . . . ?
C111 Fe1 C113 C112 -37.9(4) . . . . ?
C117 Fe1 C113 C112 100.6(5) . . . . ?
C115 Fe1 C113 C112 81(62) . . . . ?
C116 Fe1 C113 C112 63.4(7) . . . . ?
C114 Fe1 C113 C112 -119.3(6) . . . . ?
C110 Fe1 C113 C112 -81.5(5) . . . . ?
C119 Fe1 C113 C112 144.7(4) . . . . ?
Fe2 Fe1 C113 C112 145.6(4) . . . . ?
C112 C113 C114 C110 0.1(9) . . . . ?
Fe1 C113 C114 C110 -59.3(5) . . . . ?
C112 C113 C114 Fe1 59.3(5) . . . . ?
C111 C110 C114 C113 0.5(8) . . . . ?
C102 C110 C114 C113 178.3(7) . . . . ?
Fe1 C110 C114 C113 59.4(5) . . . . ?
C111 C110 C114 Fe1 -58.9(5) . . . . ?
C102 C110 C114 Fe1 118.9(7) . . . . ?
C118 Fe1 C114 C113 143.7(5) . . . . ?
C111 Fe1 C114 C113 -82.1(5) . . . . ?
C117 Fe1 C114 C113 62.7(6) . . . . ?
C115 Fe1 C114 C113 179.8(5) . . . . ?
C116 Fe1 C114 C113 82(11) . . . . ?
C112 Fe1 C114 C113 -37.9(5) . . . . ?
C110 Fe1 C114 C113 -119.5(6) . . . . ?
C119 Fe1 C114 C113 99.9(5) . . . . ?
Fe2 Fe1 C114 C113 89.6(4) . . . . ?
C118 Fe1 C114 C110 -96.8(4) . . . . ?
C111 Fe1 C114 C110 37.4(4) . . . . ?
C117 Fe1 C114 C110 -177.8(5) . . . . ?
C115 Fe1 C114 C110 -60.7(6) . . . . ?
C116 Fe1 C114 C110 -159(11) . . . . ?
C112 Fe1 C114 C110 81.6(5) . . . . ?
C113 Fe1 C114 C110 119.5(6) . . . . ?
C119 Fe1 C114 C110 -140.6(4) . . . . ?
Fe2 Fe1 C114 C110 -150.9(4) . . . . ?
C118 Fe1 C115 C116 -119.5(7) . . . . ?
C111 Fe1 C115 C116 101.0(5) . . . . ?
C117 Fe1 C115 C116 -37.4(5) . . . . ?
C112 Fe1 C115 C116 62.8(7) . . . . ?
C113 Fe1 C115 C116 -17(62) . . . . ?
C114 Fe1 C115 C116 -177.3(5) . . . . ?
C110 Fe1 C115 C116 144.7(5) . . . . ?
C119 Fe1 C115 C116 -81.6(5) . . . . ?
Fe2 Fe1 C115 C116 -82.4(4) . . . . ?
C111 Fe1 C115 C118 -139.5(5) . . . . ?
C117 Fe1 C115 C118 82.1(5) . . . . ?
C116 Fe1 C115 C118 119.5(7) . . . . ?
C112 Fe1 C115 C118 -177.6(5) . . . . ?
C113 Fe1 C115 C118 102(62) . . . . ?
C114 Fe1 C115 C118 -57.8(7) . . . . ?
C110 Fe1 C115 C118 -95.8(5) . . . . ?
C119 Fe1 C115 C118 37.9(5) . . . . ?
Fe2 Fe1 C115 C118 37.1(4) . . . . ?
C118 C115 C116 C117 -0.4(9) . . . . ?
Fe1 C115 C116 C117 58.9(6) . . . . ?
C118 C115 C116 Fe1 -59.3(5) . . . . ?
C118 Fe1 C116 C115 37.5(5) . . . . ?
C111 Fe1 C116 C115 -96.3(5) . . . . ?
C117 Fe1 C116 C115 119.8(7) . . . . ?
C112 Fe1 C116 C115 -140.8(5) . . . . ?
C113 Fe1 C116 C115 179.8(5) . . . . ?
C114 Fe1 C116 C115 100(11) . . . . ?
C110 Fe1 C116 C115 -57.9(7) . . . . ?
C119 Fe1 C116 C115 81.8(5) . . . . ?
Fe2 Fe1 C116 C115 92.2(4) . . . . ?
C118 Fe1 C116 C117 -82.3(5) . . . . ?
C111 Fe1 C116 C117 143.9(5) . . . . ?
C115 Fe1 C116 C117 -119.8(7) . . . . ?
C112 Fe1 C116 C117 99.3(5) . . . . ?
C113 Fe1 C116 C117 60.0(7) . . . . ?
C114 Fe1 C116 C117 -20(12) . . . . ?
C110 Fe1 C116 C117 -177.7(5) . . . . ?
C119 Fe1 C116 C117 -38.1(5) . . . . ?
Fe2 Fe1 C116 C117 -27.6(4) . . . . ?
C115 C116 C117 C119 0.8(9) . . . . ?
Fe1 C116 C117 C119 60.0(5) . . . . ?
C115 C116 C117 Fe1 -59.2(6) . . . . ?
C118 Fe1 C117 C116 80.6(5) . . . . ?
C111 Fe1 C117 C116 -60.4(7) . . . . ?
C115 Fe1 C117 C116 37.0(5) . . . . ?
C112 Fe1 C117 C116 -98.6(5) . . . . ?
C113 Fe1 C117 C116 -142.9(5) . . . . ?
C114 Fe1 C117 C116 179.1(5) . . . . ?
C110 Fe1 C117 C116 133(9) . . . . ?
C119 Fe1 C117 C116 118.8(7) . . . . ?
Fe2 Fe1 C117 C116 140.8(6) . . . . ?
C118 Fe1 C117 C119 -38.3(4) . . . . ?
C111 Fe1 C117 C119 -179.2(4) . . . . ?
C115 Fe1 C117 C119 -81.9(5) . . . . ?
C116 Fe1 C117 C119 -118.8(7) . . . . ?
C112 Fe1 C117 C119 142.5(4) . . . . ?
C113 Fe1 C117 C119 98.3(5) . . . . ?
C114 Fe1 C117 C119 60.3(6) . . . . ?
C110 Fe1 C117 C119 14(9) . . . . ?
Fe2 Fe1 C117 C119 22.0(3) . . . . ?
C116 C117 C119 C118 -0.9(9) . . . . ?
Fe1 C117 C119 C118 59.1(5) . . . . ?
C116 C117 C119 C219 -178.0(7) . . . . ?
Fe1 C117 C119 C219 -118.0(8) . . . . ?
C116 C117 C119 Fe1 -60.0(5) . . . . ?
C118 Fe1 C119 C117 118.4(7) . . . . ?
C111 Fe1 C119 C117 168(7) . . . . ?
C115 Fe1 C119 C117 81.0(5) . . . . ?
C116 Fe1 C119 C117 37.7(5) . . . . ?
C112 Fe1 C119 C117 -62.1(7) . . . . ?
C113 Fe1 C119 C117 -98.7(5) . . . . ?
C114 Fe1 C119 C117 -141.7(5) . . . . ?
C110 Fe1 C119 C117 -179.3(5) . . . . ?
Fe2 Fe1 C119 C117 -102.0(9) . . . . ?
C111 Fe1 C119 C118 50(7) . . . . ?
C117 Fe1 C119 C118 -118.4(7) . . . . ?
C115 Fe1 C119 C118 -37.4(5) . . . . ?
C116 Fe1 C119 C118 -80.7(5) . . . . ?
C112 Fe1 C119 C118 179.5(5) . . . . ?
C113 Fe1 C119 C118 142.9(5) . . . . ?
C114 Fe1 C119 C118 99.9(5) . . . . ?
C110 Fe1 C119 C118 62.3(6) . . . . ?
Fe2 Fe1 C119 C118 139.6(10) . . . . ?
C118 Fe1 C119 C219 -120.2(9) . . . . ?
C111 Fe1 C119 C219 -70(7) . . . . ?
C117 Fe1 C119 C219 121.4(8) . . . . ?
C115 Fe1 C119 C219 -157.6(8) . . . . ?
C116 Fe1 C119 C219 159.2(8) . . . . ?
C112 Fe1 C119 C219 59.3(9) . . . . ?
C113 Fe1 C119 C219 22.7(8) . . . . ?
C114 Fe1 C119 C219 -20.3(7) . . . . ?
C110 Fe1 C119 C219 -57.9(8) . . . . ?
Fe2 Fe1 C119 C219 19.4(5) . . . . ?
C116 C115 C118 C119 -0.2(9) . . . . ?
Fe1 C115 C118 C119 -59.7(5) . . . . ?
C116 C115 C118 Fe1 59.5(6) . . . . ?
C117 C119 C118 C115 0.7(8) . . . . ?
C219 C119 C118 C115 177.8(7) . . . . ?
Fe1 C119 C118 C115 59.7(5) . . . . ?
C117 C119 C118 Fe1 -59.1(5) . . . . ?
C219 C119 C118 Fe1 118.1(8) . . . . ?
C111 Fe1 C118 C115 63.5(7) . . . . ?
C117 Fe1 C118 C115 -81.0(5) . . . . ?
C116 Fe1 C118 C115 -37.2(5) . . . . ?
C112 Fe1 C118 C115 72(12) . . . . ?
C113 Fe1 C118 C115 -179.5(5) . . . . ?
C114 Fe1 C118 C115 144.5(5) . . . . ?
C110 Fe1 C118 C115 100.7(5) . . . . ?
C119 Fe1 C118 C115 -119.2(7) . . . . ?
Fe2 Fe1 C118 C115 -132.1(5) . . . . ?
C111 Fe1 C118 C119 -177.3(5) . . . . ?
C117 Fe1 C118 C119 38.2(5) . . . . ?
C115 Fe1 C118 C119 119.2(7) . . . . ?
C116 Fe1 C118 C119 82.0(5) . . . . ?
C112 Fe1 C118 C119 -168(11) . . . . ?
C113 Fe1 C118 C119 -60.2(7) . . . . ?
C114 Fe1 C118 C119 -96.3(5) . . . . ?
C110 Fe1 C118 C119 -140.1(4) . . . . ?
Fe2 Fe1 C118 C119 -12.9(3) . . . . ?
C101 Pt1 Pt4 C201 2.8(3) . . . . ?
P3 Pt1 Pt4 C201 93.3(2) . . . . ?
P1 Pt1 Pt4 C201 -89.2(2) . . . . ?
Pt2 Pt1 Pt4 C201 -142.2(2) . . . . ?
Pt3 Pt1 Pt4 C201 145.9(2) . . . . ?
C101 Pt1 Pt4 P4 92.62(19) . . . . ?
P3 Pt1 Pt4 P4 -176.89(7) . . . . ?
P1 Pt1 Pt4 P4 0.64(7) . . . . ?
Pt2 Pt1 Pt4 P4 -52.38(5) . . . . ?
Pt3 Pt1 Pt4 P4 -124.23(5) . . . . ?
C101 Pt1 Pt4 P6 -95.01(19) . . . . ?
P3 Pt1 Pt4 P6 -4.52(7) . . . . ?
P1 Pt1 Pt4 P6 173.01(7) . . . . ?
Pt2 Pt1 Pt4 P6 119.99(5) . . . . ?
Pt3 Pt1 Pt4 P6 48.13(5) . . . . ?
C101 Pt1 Pt4 Pt5 147.39(18) . . . . ?
P3 Pt1 Pt4 Pt5 -122.12(4) . . . . ?
P1 Pt1 Pt4 Pt5 55.41(5) . . . . ?
Pt2 Pt1 Pt4 Pt5 2.389(11) . . . . ?
Pt3 Pt1 Pt4 Pt5 -69.466(11) . . . . ?
C101 Pt1 Pt4 Pt6 -143.82(18) . . . . ?
P3 Pt1 Pt4 Pt6 -53.33(4) . . . . ?
P1 Pt1 Pt4 Pt6 124.20(5) . . . . ?
Pt2 Pt1 Pt4 Pt6 71.178(11) . . . . ?
Pt3 Pt1 Pt4 Pt6 -0.677(11) . . . . ?
C201 Pt4 Pt5 C4C 6.9(7) . . . . ?
P4 Pt4 Pt5 C4C 4.9(6) . . . . ?
P6 Pt4 Pt5 C4C -171.9(6) . . . . ?
Pt6 Pt4 Pt5 C4C -177.4(6) . . . . ?
Pt1 Pt4 Pt5 C4C -95.0(6) . . . . ?
C201 Pt4 Pt5 P4 2.0(4) . . . . ?
P6 Pt4 Pt5 P4 -176.88(8) . . . . ?
Pt6 Pt4 Pt5 P4 177.62(6) . . . . ?
Pt1 Pt4 Pt5 P4 -99.95(6) . . . . ?
C201 Pt4 Pt5 P5 -174.5(4) . . . . ?
P4 Pt4 Pt5 P5 -176.46(8) . . . . ?
P6 Pt4 Pt5 P5 6.66(8) . . . . ?
Pt6 Pt4 Pt5 P5 1.15(5) . . . . ?
Pt1 Pt4 Pt5 P5 83.59(5) . . . . ?
C201 Pt4 Pt5 Pt6 -175.7(4) . . . . ?
P4 Pt4 Pt5 Pt6 -177.62(6) . . . . ?
P6 Pt4 Pt5 Pt6 5.51(6) . . . . ?
Pt1 Pt4 Pt5 Pt6 82.438(8) . . . . ?
C201 Pt4 Pt5 Pt2 101.2(4) . . . . ?
P4 Pt4 Pt5 Pt2 99.22(6) . . . . ?
P6 Pt4 Pt5 Pt2 -77.66(6) . . . . ?
Pt6 Pt4 Pt5 Pt2 -83.168(8) . . . . ?
Pt1 Pt4 Pt5 Pt2 -0.730(3) . . . . ?
C2C Pt2 Pt5 C4C -0.1(4) . . . . ?
P1 Pt2 Pt5 C4C 108.6(3) . . . . ?
P2 Pt2 Pt5 C4C -102.9(3) . . . . ?
Pt1 Pt2 Pt5 C4C 158.6(3) . . . . ?
Pt3 Pt2 Pt5 C4C -147.3(3) . . . . ?
C2C Pt2 Pt5 P4 -105.8(3) . . . . ?
P1 Pt2 Pt5 P4 2.90(6) . . . . ?
P2 Pt2 Pt5 P4 151.32(6) . . . . ?
Pt1 Pt2 Pt5 P4 52.88(5) . . . . ?
Pt3 Pt2 Pt5 P4 107.00(5) . . . . ?
C2C Pt2 Pt5 P5 102.2(3) . . . . ?
P1 Pt2 Pt5 P5 -149.10(6) . . . . ?
P2 Pt2 Pt5 P5 -0.68(6) . . . . ?
Pt1 Pt2 Pt5 P5 -99.12(4) . . . . ?
Pt3 Pt2 Pt5 P5 -45.00(4) . . . . ?
C2C Pt2 Pt5 Pt4 -156.4(3) . . . . ?
P1 Pt2 Pt5 Pt4 -47.70(4) . . . . ?
P2 Pt2 Pt5 Pt4 100.72(5) . . . . ?
Pt1 Pt2 Pt5 Pt4 2.282(10) . . . . ?
Pt3 Pt2 Pt5 Pt4 56.399(10) . . . . ?
C2C Pt2 Pt5 Pt6 146.0(3) . . . . ?
P1 Pt2 Pt5 Pt6 -105.29(4) . . . . ?
P2 Pt2 Pt5 Pt6 43.12(5) . . . . ?
Pt1 Pt2 Pt5 Pt6 -55.313(10) . . . . ?
Pt3 Pt2 Pt5 Pt6 -1.196(10) . . . . ?
C201 Pt4 Pt6 C3C 3.9(7) . . . . ?
P4 Pt4 Pt6 C3C -169.4(6) . . . . ?
P6 Pt4 Pt6 C3C 14.4(6) . . . . ?
Pt5 Pt4 Pt6 C3C -171.6(6) . . . . ?
Pt1 Pt4 Pt6 C3C 79.1(6) . . . . ?
C201 Pt4 Pt6 P6 -10.5(4) . . . . ?
P4 Pt4 Pt6 P6 176.19(8) . . . . ?
Pt5 Pt4 Pt6 P6 173.98(6) . . . . ?
Pt1 Pt4 Pt6 P6 64.65(6) . . . . ?
C201 Pt4 Pt6 P5 174.3(4) . . . . ?
P4 Pt4 Pt6 P5 1.05(8) . . . . ?
P6 Pt4 Pt6 P5 -175.14(8) . . . . ?
Pt5 Pt4 Pt6 P5 -1.15(5) . . . . ?
Pt1 Pt4 Pt6 P5 -110.49(5) . . . . ?
C201 Pt4 Pt6 Pt5 175.5(4) . . . . ?
P4 Pt4 Pt6 Pt5 2.21(6) . . . . ?
P6 Pt4 Pt6 Pt5 -173.98(6) . . . . ?
Pt1 Pt4 Pt6 Pt5 -109.334(8) . . . . ?
C201 Pt4 Pt6 Pt3 -75.0(4) . . . . ?
P4 Pt4 Pt6 Pt3 111.74(6) . . . . ?
P6 Pt4 Pt6 Pt3 -64.45(6) . . . . ?
Pt5 Pt4 Pt6 Pt3 109.532(8) . . . . ?
Pt1 Pt4 Pt6 Pt3 0.198(3) . . . . ?
C4C Pt5 Pt6 C3C -7.6(6) . . . . ?
P4 Pt5 Pt6 C3C 172.3(4) . . . . ?
P5 Pt5 Pt6 C3C -4.2(4) . . . . ?
Pt4 Pt5 Pt6 C3C 174.2(4) . . . . ?
Pt2 Pt5 Pt6 C3C -106.6(4) . . . . ?
C4C Pt5 Pt6 P6 173.3(5) . . . . ?
P4 Pt5 Pt6 P6 -6.82(7) . . . . ?
P5 Pt5 Pt6 P6 176.73(9) . . . . ?
Pt4 Pt5 Pt6 P6 -4.88(5) . . . . ?
Pt2 Pt5 Pt6 P6 74.25(5) . . . . ?
C4C Pt5 Pt6 P5 -3.4(5) . . . . ?
P4 Pt5 Pt6 P5 176.46(9) . . . . ?
Pt4 Pt5 Pt6 P5 178.40(7) . . . . ?
Pt2 Pt5 Pt6 P5 -102.48(7) . . . . ?
C4C Pt5 Pt6 Pt4 178.2(5) . . . . ?
P4 Pt5 Pt6 Pt4 -1.94(5) . . . . ?
P5 Pt5 Pt6 Pt4 -178.40(7) . . . . ?
Pt2 Pt5 Pt6 Pt4 79.126(9) . . . . ?
C4C Pt5 Pt6 Pt3 99.5(5) . . . . ?
P4 Pt5 Pt6 Pt3 -80.64(5) . . . . ?
P5 Pt5 Pt6 Pt3 102.90(7) . . . . ?
Pt4 Pt5 Pt6 Pt3 -78.697(9) . . . . ?
Pt2 Pt5 Pt6 Pt3 0.429(3) . . . . ?
C1C Pt3 Pt6 C3C -0.7(3) . . . . ?
P3 Pt3 Pt6 C3C -109.3(2) . . . . ?
P2 Pt3 Pt6 C3C 102.7(2) . . . . ?
Pt1 Pt3 Pt6 C3C -158.9(2) . . . . ?
Pt2 Pt3 Pt6 C3C 147.2(2) . . . . ?
C1C Pt3 Pt6 P6 109.3(2) . . . . ?
P3 Pt3 Pt6 P6 0.69(6) . . . . ?
P2 Pt3 Pt6 P6 -147.25(6) . . . . ?
Pt1 Pt3 Pt6 P6 -48.93(4) . . . . ?
Pt2 Pt3 Pt6 P6 -102.77(4) . . . . ?
C1C Pt3 Pt6 P5 -101.7(2) . . . . ?
P3 Pt3 Pt6 P5 149.73(6) . . . . ?
P2 Pt3 Pt6 P5 1.79(7) . . . . ?
Pt1 Pt3 Pt6 P5 100.11(5) . . . . ?
Pt2 Pt3 Pt6 P5 46.28(5) . . . . ?
C1C Pt3 Pt6 Pt4 157.6(2) . . . . ?
P3 Pt3 Pt6 Pt4 48.97(4) . . . . ?
P2 Pt3 Pt6 Pt4 -98.97(5) . . . . ?
Pt1 Pt3 Pt6 Pt4 -0.649(10) . . . . ?
Pt2 Pt3 Pt6 Pt4 -54.482(10) . . . . ?
C1C Pt3 Pt6 Pt5 -149.2(2) . . . . ?
P3 Pt3 Pt6 Pt5 102.25(4) . . . . ?
P2 Pt3 Pt6 Pt5 -45.69(5) . . . . ?
Pt1 Pt3 Pt6 Pt5 52.628(10) . . . . ?
Pt2 Pt3 Pt6 Pt5 -1.205(10) . . . . ?
P6 Pt6 C3C O3C 54(30) . . . . ?
P5 Pt6 C3C O3C -128(30) . . . . ?
Pt4 Pt6 C3C O3C 42(31) . . . . ?
Pt5 Pt6 C3C O3C -125(30) . . . . ?
Pt3 Pt6 C3C O3C 122(30) . . . . ?
P4 Pt5 C4C O4C -5(41) . . . . ?
P5 Pt5 C4C O4C 173(100) . . . . ?
Pt4 Pt5 C4C O4C -9(41) . . . . ?
Pt6 Pt5 C4C O4C 175(100) . . . . ?
Pt2 Pt5 C4C O4C -96(41) . . . . ?
C201 Pt4 P4 C29 68.4(4) . . . . ?
P6 Pt4 P4 C29 -91.5(6) . . . . ?
Pt5 Pt4 P4 C29 -112.8(3) . . . . ?
Pt6 Pt4 P4 C29 -115.4(3) . . . . ?
Pt1 Pt4 P4 C29 -14.3(3) . . . . ?
C201 Pt4 P4 C25 -67.9(4) . . . . ?
P6 Pt4 P4 C25 132.3(6) . . . . ?
Pt5 Pt4 P4 C25 111.0(3) . . . . ?
Pt6 Pt4 P4 C25 108.4(3) . . . . ?
Pt1 Pt4 P4 C25 -150.5(3) . . . . ?
C201 Pt4 P4 Pt5 -178.9(2) . . . . ?
P6 Pt4 P4 Pt5 21.3(5) . . . . ?
Pt6 Pt4 P4 Pt5 -2.64(7) . . . . ?
Pt1 Pt4 P4 Pt5 98.46(4) . . . . ?
C4C Pt5 P4 C29 -66.7(4) . . . . ?
P5 Pt5 P4 C29 118.6(3) . . . . ?
Pt4 Pt5 P4 C29 111.3(3) . . . . ?
Pt6 Pt5 P4 C29 113.4(3) . . . . ?
Pt2 Pt5 P4 C29 40.7(3) . . . . ?
C4C Pt5 P4 C25 67.5(4) . . . . ?
P5 Pt5 P4 C25 -107.2(3) . . . . ?
Pt4 Pt5 P4 C25 -114.5(3) . . . . ?
Pt6 Pt5 P4 C25 -112.4(3) . . . . ?
Pt2 Pt5 P4 C25 174.9(3) . . . . ?
C4C Pt5 P4 Pt4 -178.0(3) . . . . ?
P5 Pt5 P4 Pt4 7.27(16) . . . . ?
Pt6 Pt5 P4 Pt4 2.04(5) . . . . ?
Pt2 Pt5 P4 Pt4 -70.65(4) . . . . ?
C3C Pt6 P5 C37 -67.6(4) . . . . ?
P6 Pt6 P5 C37 108.2(4) . . . . ?
Pt4 Pt6 P5 C37 116.0(4) . . . . ?
Pt5 Pt6 P5 C37 114.7(4) . . . . ?
Pt3 Pt6 P5 C37 22.0(4) . . . . ?
C3C Pt6 P5 C33 64.3(4) . . . . ?
P6 Pt6 P5 C33 -119.9(3) . . . . ?
Pt4 Pt6 P5 C33 -112.0(3) . . . . ?
Pt5 Pt6 P5 C33 -113.4(3) . . . . ?
Pt3 Pt6 P5 C33 153.9(3) . . . . ?
C3C Pt6 P5 Pt5 177.7(2) . . . . ?
P6 Pt6 P5 Pt5 -6.49(17) . . . . ?
Pt4 Pt6 P5 Pt5 1.33(6) . . . . ?
Pt3 Pt6 P5 Pt5 -92.73(5) . . . . ?
C4C Pt5 P5 C37 64.0(4) . . . . ?
P4 Pt5 P5 C37 -121.2(4) . . . . ?
Pt4 Pt5 P5 C37 -115.4(3) . . . . ?
Pt6 Pt5 P5 C37 -114.1(4) . . . . ?
Pt2 Pt5 P5 C37 -43.7(3) . . . . ?
C4C Pt5 P5 C33 -67.0(4) . . . . ?
P4 Pt5 P5 C33 107.8(3) . . . . ?
Pt4 Pt5 P5 C33 113.6(3) . . . . ?
Pt6 Pt5 P5 C33 114.9(3) . . . . ?
Pt2 Pt5 P5 C33 -174.7(3) . . . . ?
C4C Pt5 P5 Pt6 178.1(3) . . . . ?
P4 Pt5 P5 Pt6 -7.10(17) . . . . ?
Pt4 Pt5 P5 Pt6 -1.33(6) . . . . ?
Pt2 Pt5 P5 Pt6 70.41(5) . . . . ?
C201 Pt4 P6 C41 60.8(4) . . . . ?
P4 Pt4 P6 C41 -139.5(5) . . . . ?
Pt5 Pt4 P6 C41 -119.9(3) . . . . ?
Pt6 Pt4 P6 C41 -113.3(3) . . . . ?
Pt1 Pt4 P6 C41 140.9(3) . . . . ?
C201 Pt4 P6 C45 -75.8(4) . . . . ?
P4 Pt4 P6 C45 84.0(6) . . . . ?
Pt5 Pt4 P6 C45 103.5(3) . . . . ?
Pt6 Pt4 P6 C45 110.1(3) . . . . ?
Pt1 Pt4 P6 C45 4.3(3) . . . . ?
C201 Pt4 P6 Pt6 174.1(2) . . . . ?
P4 Pt4 P6 Pt6 -26.2(5) . . . . ?
Pt5 Pt4 P6 Pt6 -6.62(7) . . . . ?
Pt1 Pt4 P6 Pt6 -105.83(5) . . . . ?
C3C Pt6 P6 C41 -61.9(4) . . . . ?
P5 Pt6 P6 C41 122.4(3) . . . . ?
Pt4 Pt6 P6 C41 112.5(3) . . . . ?
Pt5 Pt6 P6 C41 117.6(3) . . . . ?
Pt3 Pt6 P6 C41 -140.6(3) . . . . ?
C3C Pt6 P6 C45 73.3(4) . . . . ?
P5 Pt6 P6 C45 -102.4(3) . . . . ?
Pt4 Pt6 P6 C45 -112.3(3) . . . . ?
Pt5 Pt6 P6 C45 -107.2(3) . . . . ?
Pt3 Pt6 P6 C45 -5.4(3) . . . . ?
C3C Pt6 P6 Pt4 -174.4(2) . . . . ?
P5 Pt6 P6 Pt4 9.89(16) . . . . ?
Pt5 Pt6 P6 Pt4 5.11(5) . . . . ?
Pt3 Pt6 P6 Pt4 106.89(4) . . . . ?
C29 P4 C25 C26 -69.6(7) . . . . ?
Pt4 P4 C25 C26 67.4(7) . . . . ?
Pt5 P4 C25 C26 154.8(6) . . . . ?
C29 P4 C25 C28 58.2(7) . . . . ?
Pt4 P4 C25 C28 -164.9(5) . . . . ?
Pt5 P4 C25 C28 -77.5(6) . . . . ?
C29 P4 C25 C27 174.7(5) . . . . ?
Pt4 P4 C25 C27 -48.3(6) . . . . ?
Pt5 P4 C25 C27 39.1(6) . . . . ?
C25 P4 C29 C30 163.2(6) . . . . ?
Pt4 P4 C29 C30 25.0(7) . . . . ?
Pt5 P4 C29 C30 -61.8(7) . . . . ?
C25 P4 C29 C32 -77.3(7) . . . . ?
Pt4 P4 C29 C32 144.5(5) . . . . ?
Pt5 P4 C29 C32 57.7(6) . . . . ?
C25 P4 C29 C31 44.3(7) . . . . ?
Pt4 P4 C29 C31 -93.9(6) . . . . ?
Pt5 P4 C29 C31 179.2(5) . . . . ?
C37 P5 C33 C34 171.1(5) . . . . ?
Pt6 P5 C33 C34 40.5(6) . . . . ?
Pt5 P5 C33 C34 -58.9(6) . . . . ?
C37 P5 C33 C35 -71.4(7) . . . . ?
Pt6 P5 C33 C35 158.0(6) . . . . ?
Pt5 P5 C33 C35 58.6(7) . . . . ?
C37 P5 C33 C36 52.0(7) . . . . ?
Pt6 P5 C33 C36 -78.6(6) . . . . ?
Pt5 P5 C33 C36 -178.0(5) . . . . ?
C33 P5 C37 C38 168.6(6) . . . . ?
Pt6 P5 C37 C38 -60.3(7) . . . . ?
Pt5 P5 C37 C38 39.3(7) . . . . ?
C33 P5 C37 C39 49.7(9) . . . . ?
Pt6 P5 C37 C39 -179.2(7) . . . . ?
Pt5 P5 C37 C39 -79.6(8) . . . . ?
C33 P5 C37 C40 -72.6(8) . . . . ?
Pt6 P5 C37 C40 58.5(8) . . . . ?
Pt5 P5 C37 C40 158.1(7) . . . . ?
C45 P6 C41 C44 169.1(5) . . . . ?
Pt4 P6 C41 C44 32.0(6) . . . . ?
Pt6 P6 C41 C44 -55.9(6) . . . . ?
C45 P6 C41 C42 48.1(6) . . . . ?
Pt4 P6 C41 C42 -89.0(6) . . . . ?
Pt6 P6 C41 C42 -176.9(5) . . . . ?
C45 P6 C41 C43 -73.7(6) . . . . ?
Pt4 P6 C41 C43 149.2(5) . . . . ?
Pt6 P6 C41 C43 61.3(6) . . . . ?
C41 P6 C45 C48 -75.3(7) . . . . ?
Pt4 P6 C45 C48 61.9(6) . . . . ?
Pt6 P6 C45 C48 148.4(5) . . . . ?
C41 P6 C45 C47 49.1(7) . . . . ?
Pt4 P6 C45 C47 -173.7(5) . . . . ?
Pt6 P6 C45 C47 -87.2(6) . . . . ?
C41 P6 C45 C46 167.4(5) . . . . ?
Pt4 P6 C45 C46 -55.4(5) . . . . ?
Pt6 P6 C45 C46 31.1(5) . . . . ?
C118 Fe1 Fe2 C212 98.7(4) . . . . ?
C111 Fe1 Fe2 C212 -121.5(8) . . . . ?
C117 Fe1 Fe2 C212 5.1(4) . . . . ?
C115 Fe1 Fe2 C212 69.9(4) . . . . ?
C116 Fe1 Fe2 C212 29.7(4) . . . . ?
C112 Fe1 Fe2 C212 -82.1(4) . . . . ?
C113 Fe1 Fe2 C212 -109.8(4) . . . . ?
C114 Fe1 Fe2 C212 -150.1(3) . . . . ?
C110 Fe1 Fe2 C212 -175.2(4) . . . . ?
C119 Fe1 Fe2 C212 67.1(8) . . . . ?
C118 Fe1 Fe2 C217 -135.4(6) . . . . ?
C111 Fe1 Fe2 C217 4.4(9) . . . . ?
C117 Fe1 Fe2 C217 131.0(6) . . . . ?
C115 Fe1 Fe2 C217 -164.2(6) . . . . ?
C116 Fe1 Fe2 C217 155.6(6) . . . . ?
C112 Fe1 Fe2 C217 43.8(6) . . . . ?
C113 Fe1 Fe2 C217 16.1(6) . . . . ?
C114 Fe1 Fe2 C217 -24.2(6) . . . . ?
C110 Fe1 Fe2 C217 -49.3(6) . . . . ?
C119 Fe1 Fe2 C217 -167.0(9) . . . . ?
C118 Fe1 Fe2 C214 23.5(7) . . . . ?
C111 Fe1 Fe2 C214 163.2(10) . . . . ?
C117 Fe1 Fe2 C214 -70.1(7) . . . . ?
C115 Fe1 Fe2 C214 -5.4(7) . . . . ?
C116 Fe1 Fe2 C214 -45.6(7) . . . . ?
C112 Fe1 Fe2 C214 -157.3(7) . . . . ?
C113 Fe1 Fe2 C214 174.9(7) . . . . ?
C114 Fe1 Fe2 C214 134.7(7) . . . . ?
C110 Fe1 Fe2 C214 109.5(7) . . . . ?
C119 Fe1 Fe2 C214 -8.2(10) . . . . ?
C118 Fe1 Fe2 C216 -95.8(6) . . . . ?
C111 Fe1 Fe2 C216 43.9(9) . . . . ?
C117 Fe1 Fe2 C216 170.6(6) . . . . ?
C115 Fe1 Fe2 C216 -124.7(5) . . . . ?
C116 Fe1 Fe2 C216 -164.9(5) . . . . ?
C112 Fe1 Fe2 C216 83.4(6) . . . . ?
C113 Fe1 Fe2 C216 55.7(5) . . . . ?
C114 Fe1 Fe2 C216 15.4(5) . . . . ?
C110 Fe1 Fe2 C216 -9.8(5) . . . . ?
C119 Fe1 Fe2 C216 -127.4(9) . . . . ?
C118 Fe1 Fe2 C213 117.5(5) . . . . ?
C111 Fe1 Fe2 C213 -102.7(9) . . . . ?
C117 Fe1 Fe2 C213 23.9(6) . . . . ?
C115 Fe1 Fe2 C213 88.7(5) . . . . ?
C116 Fe1 Fe2 C213 48.5(5) . . . . ?
C112 Fe1 Fe2 C213 -63.3(5) . . . . ?
C113 Fe1 Fe2 C213 -91.0(5) . . . . ?
C114 Fe1 Fe2 C213 -131.3(5) . . . . ?
C110 Fe1 Fe2 C213 -156.5(5) . . . . ?
C119 Fe1 Fe2 C213 85.9(9) . . . . ?
C118 Fe1 Fe2 C218 -161.8(6) . . . . ?
C111 Fe1 Fe2 C218 -22.1(9) . . . . ?
C117 Fe1 Fe2 C218 104.6(6) . . . . ?
C115 Fe1 Fe2 C218 169.3(6) . . . . ?
C116 Fe1 Fe2 C218 129.1(6) . . . . ?
C112 Fe1 Fe2 C218 17.4(6) . . . . ?
C113 Fe1 Fe2 C218 -10.3(6) . . . . ?
C114 Fe1 Fe2 C218 -50.6(6) . . . . ?
C110 Fe1 Fe2 C218 -75.8(6) . . . . ?
C119 Fe1 Fe2 C218 166.6(9) . . . . ?
C118 Fe1 Fe2 C215 -66.1(4) . . . . ?
C111 Fe1 Fe2 C215 73.6(8) . . . . ?
C117 Fe1 Fe2 C215 -159.7(5) . . . . ?
C115 Fe1 Fe2 C215 -95.0(4) . . . . ?
C116 Fe1 Fe2 C215 -135.2(4) . . . . ?
C112 Fe1 Fe2 C215 113.0(4) . . . . ?
C113 Fe1 Fe2 C215 85.3(4) . . . . ?
C114 Fe1 Fe2 C215 45.0(4) . . . . ?
C110 Fe1 Fe2 C215 19.9(4) . . . . ?
C119 Fe1 Fe2 C215 -97.8(8) . . . . ?
C118 Fe1 Fe2 C211 59.7(4) . . . . ?
C111 Fe1 Fe2 C211 -160.6(8) . . . . ?
C117 Fe1 Fe2 C211 -33.9(4) . . . . ?
C115 Fe1 Fe2 C211 30.8(3) . . . . ?
C116 Fe1 Fe2 C211 -9.4(4) . . . . ?
C112 Fe1 Fe2 C211 -121.2(4) . . . . ?
C113 Fe1 Fe2 C211 -148.9(3) . . . . ?
C114 Fe1 Fe2 C211 170.9(3) . . . . ?
C110 Fe1 Fe2 C211 145.7(4) . . . . ?
C119 Fe1 Fe2 C211 28.0(8) . . . . ?
C118 Fe1 Fe2 C210 24.3(4) . . . . ?
C111 Fe1 Fe2 C210 164.0(8) . . . . ?
C117 Fe1 Fe2 C210 -69.3(4) . . . . ?
C115 Fe1 Fe2 C210 -4.6(4) . . . . ?
C116 Fe1 Fe2 C210 -44.8(4) . . . . ?
C112 Fe1 Fe2 C210 -156.6(4) . . . . ?
C113 Fe1 Fe2 C210 175.7(3) . . . . ?
C114 Fe1 Fe2 C210 135.5(3) . . . . ?
C110 Fe1 Fe2 C210 110.3(4) . . . . ?
C119 Fe1 Fe2 C210 -7.4(8) . . . . ?
C118 Fe1 Fe2 C219 -94.7(10) . . . . ?
C111 Fe1 Fe2 C219 45.0(12) . . . . ?
C117 Fe1 Fe2 C219 171.7(10) . . . . ?
C115 Fe1 Fe2 C219 -123.6(10) . . . . ?
C116 Fe1 Fe2 C219 -163.8(10) . . . . ?
C112 Fe1 Fe2 C219 84.4(10) . . . . ?
C113 Fe1 Fe2 C219 56.7(10) . . . . ?
C114 Fe1 Fe2 C219 16.5(10) . . . . ?
C110 Fe1 Fe2 C219 -8.7(10) . . . . ?
C119 Fe1 Fe2 C219 -126.4(12) . . . . ?
P4 Pt4 C201 C202 36(25) . . . . ?
P6 Pt4 C201 C202 -147(25) . . . . ?
Pt5 Pt4 C201 C202 34(26) . . . . ?
Pt6 Pt4 C201 C202 -139(25) . . . . ?
Pt1 Pt4 C201 C202 144(25) . . . . ?
Pt4 C201 C202 C210 17(33) . . . . ?
C201 C202 C210 C214 -44(11) . . . . ?
C201 C202 C210 C211 136(10) . . . . ?
C201 C202 C210 Fe2 -133(10) . . . . ?
C212 Fe2 C210 C214 81.7(5) . . . . ?
C217 Fe2 C210 C214 -52.5(13) . . . . ?
C216 Fe2 C210 C214 -80.8(6) . . . . ?
C213 Fe2 C210 C214 37.7(5) . . . . ?
C218 Fe2 C210 C214 167.1(13) . . . . ?
C215 Fe2 C210 C214 -123.2(5) . . . . ?
C211 Fe2 C210 C214 119.1(7) . . . . ?
C219 Fe2 C210 C214 -164.7(5) . . . . ?
Fe1 Fe2 C210 C214 -179.6(4) . . . . ?
C212 Fe2 C210 C211 -37.4(5) . . . . ?
C217 Fe2 C210 C211 -171.6(11) . . . . ?
C214 Fe2 C210 C211 -119.1(7) . . . . ?
C216 Fe2 C210 C211 160.1(5) . . . . ?
C213 Fe2 C210 C211 -81.3(5) . . . . ?
C218 Fe2 C210 C211 48.0(15) . . . . ?
C215 Fe2 C210 C211 117.7(5) . . . . ?
C219 Fe2 C210 C211 76.2(6) . . . . ?
Fe1 Fe2 C210 C211 61.3(5) . . . . ?
C212 Fe2 C210 C202 -158.7(7) . . . . ?
C217 Fe2 C210 C202 67.1(13) . . . . ?
C214 Fe2 C210 C202 119.6(8) . . . . ?
C216 Fe2 C210 C202 38.8(8) . . . . ?
C213 Fe2 C210 C202 157.4(7) . . . . ?
C218 Fe2 C210 C202 -73.3(15) . . . . ?
C215 Fe2 C210 C202 -3.6(7) . . . . ?
C211 Fe2 C210 C202 -121.3(9) . . . . ?
C219 Fe2 C210 C202 -45.1(8) . . . . ?
Fe1 Fe2 C210 C202 -60.0(7) . . . . ?
C214 C210 C211 C212 -0.1(9) . . . . ?
C202 C210 C211 C212 -179.9(8) . . . . ?
Fe2 C210 C211 C212 58.6(6) . . . . ?
C214 C210 C211 Fe2 -58.7(5) . . . . ?
C202 C210 C211 Fe2 121.5(8) . . . . ?
C217 Fe2 C211 C212 48.1(16) . . . . ?
C214 Fe2 C211 C212 -81.4(5) . . . . ?
C216 Fe2 C211 C212 -164.8(9) . . . . ?
C213 Fe2 C211 C212 -37.5(5) . . . . ?
C218 Fe2 C211 C212 77.5(6) . . . . ?
C215 Fe2 C211 C212 160.4(5) . . . . ?
C210 Fe2 C211 C212 -119.2(7) . . . . ?
C219 Fe2 C211 C212 117.9(5) . . . . ?
Fe1 Fe2 C211 C212 111.6(5) . . . . ?
C212 Fe2 C211 C210 119.2(7) . . . . ?
C217 Fe2 C211 C210 167.3(14) . . . . ?
C214 Fe2 C211 C210 37.8(5) . . . . ?
C216 Fe2 C211 C210 -45.6(11) . . . . ?
C213 Fe2 C211 C210 81.7(5) . . . . ?
C218 Fe2 C211 C210 -163.3(5) . . . . ?
C215 Fe2 C211 C210 -80.4(6) . . . . ?
C219 Fe2 C211 C210 -122.9(5) . . . . ?
Fe1 Fe2 C211 C210 -129.2(4) . . . . ?
C210 C211 C212 C213 0.8(10) . . . . ?
Fe2 C211 C212 C213 59.8(6) . . . . ?
C210 C211 C212 Fe2 -59.1(6) . . . . ?
C217 Fe2 C212 C211 -164.6(6) . . . . ?
C214 Fe2 C212 C211 82.2(5) . . . . ?
C216 Fe2 C212 C211 159.0(15) . . . . ?
C213 Fe2 C212 C211 120.0(7) . . . . ?
C218 Fe2 C212 C211 -122.4(5) . . . . ?
C215 Fe2 C212 C211 -45.4(11) . . . . ?
C210 Fe2 C212 C211 38.1(5) . . . . ?
C219 Fe2 C212 C211 -80.0(6) . . . . ?
Fe1 Fe2 C212 C211 -76.2(5) . . . . ?
C217 Fe2 C212 C213 75.5(7) . . . . ?
C214 Fe2 C212 C213 -37.8(5) . . . . ?
C216 Fe2 C212 C213 39.0(17) . . . . ?
C218 Fe2 C212 C213 117.7(5) . . . . ?
C215 Fe2 C212 C213 -165.3(9) . . . . ?
C211 Fe2 C212 C213 -120.0(7) . . . . ?
C210 Fe2 C212 C213 -81.8(6) . . . . ?
C219 Fe2 C212 C213 160.0(5) . . . . ?
Fe1 Fe2 C212 C213 163.8(5) . . . . ?
C211 C212 C213 C214 -1.2(10) . . . . ?
Fe2 C212 C213 C214 59.0(6) . . . . ?
C211 C212 C213 Fe2 -60.2(6) . . . . ?
C217 Fe2 C213 C212 -125.5(7) . . . . ?
C214 Fe2 C213 C212 119.2(7) . . . . ?
C216 Fe2 C213 C212 -166.6(7) . . . . ?
C218 Fe2 C213 C212 -81.8(6) . . . . ?
C215 Fe2 C213 C212 161.2(11) . . . . ?
C211 Fe2 C213 C212 37.0(5) . . . . ?
C210 Fe2 C213 C212 81.4(6) . . . . ?
C219 Fe2 C213 C212 -46.9(11) . . . . ?
Fe1 Fe2 C213 C212 -28.1(8) . . . . ?
C212 Fe2 C213 C214 -119.2(7) . . . . ?
C217 Fe2 C213 C214 115.3(7) . . . . ?
C216 Fe2 C213 C214 74.2(8) . . . . ?
C218 Fe2 C213 C214 159.0(5) . . . . ?
C215 Fe2 C213 C214 42.0(14) . . . . ?
C211 Fe2 C213 C214 -82.1(5) . . . . ?
C210 Fe2 C213 C214 -37.8(4) . . . . ?
C219 Fe2 C213 C214 -166.0(7) . . . . ?
Fe1 Fe2 C213 C214 -147.2(4) . . . . ?
C212 C213 C214 C210 1.2(9) . . . . ?
Fe2 C213 C214 C210 59.9(6) . . . . ?
C212 C213 C214 Fe2 -58.7(6) . . . . ?
C211 C210 C214 C213 -0.7(9) . . . . ?
C202 C210 C214 C213 179.1(7) . . . . ?
Fe2 C210 C214 C213 -59.6(6) . . . . ?
C211 C210 C214 Fe2 58.9(5) . . . . ?
C202 C210 C214 Fe2 -121.3(8) . . . . ?
C212 Fe2 C214 C213 37.8(5) . . . . ?
C217 Fe2 C214 C213 -84.0(8) . . . . ?
C216 Fe2 C214 C213 -124.3(6) . . . . ?
C218 Fe2 C214 C213 -50.4(12) . . . . ?
C215 Fe2 C214 C213 -165.1(5) . . . . ?
C211 Fe2 C214 C213 81.2(5) . . . . ?
C210 Fe2 C214 C213 119.2(7) . . . . ?
C219 Fe2 C214 C213 162.4(9) . . . . ?
Fe1 Fe2 C214 C213 120.3(7) . . . . ?
C212 Fe2 C214 C210 -81.4(5) . . . . ?
C217 Fe2 C214 C210 156.7(7) . . . . ?
C216 Fe2 C214 C210 116.5(6) . . . . ?
C213 Fe2 C214 C210 -119.2(7) . . . . ?
C218 Fe2 C214 C210 -169.6(10) . . . . ?
C215 Fe2 C214 C210 75.7(6) . . . . ?
C211 Fe2 C214 C210 -38.1(5) . . . . ?
C219 Fe2 C214 C210 43.1(12) . . . . ?
Fe1 Fe2 C214 C210 1.1(9) . . . . ?
C212 Fe2 C215 C216 -168.9(10) . . . . ?
C217 Fe2 C215 C216 -38.0(7) . . . . ?
C214 Fe2 C215 C216 74.4(9) . . . . ?
C213 Fe2 C215 C216 42.5(16) . . . . ?
C218 Fe2 C215 C216 -82.9(8) . . . . ?
C211 Fe2 C215 C216 158.7(8) . . . . ?
C210 Fe2 C215 C216 115.9(8) . . . . ?
C219 Fe2 C215 C216 -120.8(10) . . . . ?
Fe1 Fe2 C215 C216 -131.0(9) . . . . ?
C212 Fe2 C215 C219 -48.1(12) . . . . ?
C217 Fe2 C215 C219 82.8(7) . . . . ?
C214 Fe2 C215 C219 -164.8(5) . . . . ?
C216 Fe2 C215 C219 120.8(10) . . . . ?
C213 Fe2 C215 C219 163.3(10) . . . . ?
C218 Fe2 C215 C219 37.9(5) . . . . ?
C211 Fe2 C215 C219 -80.6(6) . . . . ?
C210 Fe2 C215 C219 -123.3(5) . . . . ?
Fe1 Fe2 C215 C219 -10.2(4) . . . . ?
C219 C215 C216 C217 1.7(11) . . . . ?
Fe2 C215 C216 C217 60.5(8) . . . . ?
C219 C215 C216 Fe2 -58.8(6) . . . . ?
C212 Fe2 C216 C217 48.1(18) . . . . ?
C214 Fe2 C216 C217 119.0(7) . . . . ?
C213 Fe2 C216 C217 78.0(8) . . . . ?
C218 Fe2 C216 C217 -37.0(7) . . . . ?
C215 Fe2 C216 C217 -117.0(10) . . . . ?
C211 Fe2 C216 C217 -165.9(8) . . . . ?
C210 Fe2 C216 C217 161.3(6) . . . . ?
C219 Fe2 C216 C217 -80.1(7) . . . . ?
Fe1 Fe2 C216 C217 -79.8(7) . . . . ?
C212 Fe2 C216 C215 165.1(12) . . . . ?
C217 Fe2 C216 C215 117.0(10) . . . . ?
C214 Fe2 C216 C215 -123.9(6) . . . . ?
C213 Fe2 C216 C215 -164.9(6) . . . . ?
C218 Fe2 C216 C215 80.0(7) . . . . ?
C211 Fe2 C216 C215 -48.9(13) . . . . ?
C210 Fe2 C216 C215 -81.6(7) . . . . ?
C219 Fe2 C216 C215 37.0(6) . . . . ?
Fe1 Fe2 C216 C215 37.2(6) . . . . ?
C215 C216 C217 C218 -1.5(13) . . . . ?
Fe2 C216 C217 C218 59.2(8) . . . . ?
C215 C216 C217 Fe2 -60.8(7) . . . . ?
C212 Fe2 C217 C216 -163.5(6) . . . . ?
C214 Fe2 C217 C216 -77.9(8) . . . . ?
C213 Fe2 C217 C216 -121.4(7) . . . . ?
C218 Fe2 C217 C216 121.5(11) . . . . ?
C215 Fe2 C217 C216 39.2(7) . . . . ?
C211 Fe2 C217 C216 159.2(13) . . . . ?
C210 Fe2 C217 C216 -40.7(14) . . . . ?
C219 Fe2 C217 C216 83.7(7) . . . . ?
Fe1 Fe2 C217 C216 93.6(7) . . . . ?
C212 Fe2 C217 C218 75.1(8) . . . . ?
C214 Fe2 C217 C218 160.7(6) . . . . ?
C216 Fe2 C217 C218 -121.5(11) . . . . ?
C213 Fe2 C217 C218 117.1(7) . . . . ?
C215 Fe2 C217 C218 -82.2(7) . . . . ?
C211 Fe2 C217 C218 37.7(19) . . . . ?
C210 Fe2 C217 C218 -162.1(8) . . . . ?
C219 Fe2 C217 C218 -37.7(7) . . . . ?
Fe1 Fe2 C217 C218 -27.9(7) . . . . ?
C216 C217 C218 C219 0.8(13) . . . . ?
Fe2 C217 C218 C219 60.5(7) . . . . ?
C216 C217 C218 Fe2 -59.7(8) . . . . ?
C212 Fe2 C218 C219 116.0(6) . . . . ?
C217 Fe2 C218 C219 -118.2(11) . . . . ?
C214 Fe2 C218 C219 -164.4(8) . . . . ?
C216 Fe2 C218 C219 -82.7(7) . . . . ?
C213 Fe2 C218 C219 159.1(5) . . . . ?
C215 Fe2 C218 C219 -38.7(6) . . . . ?
C211 Fe2 C218 C219 74.1(7) . . . . ?
C210 Fe2 C218 C219 37.4(17) . . . . ?
Fe1 Fe2 C218 C219 20.3(4) . . . . ?
C212 Fe2 C218 C217 -125.9(9) . . . . ?
C214 Fe2 C218 C217 -46.3(15) . . . . ?
C216 Fe2 C218 C217 35.5(8) . . . . ?
C213 Fe2 C218 C217 -82.8(9) . . . . ?
C215 Fe2 C218 C217 79.4(9) . . . . ?
C211 Fe2 C218 C217 -167.7(8) . . . . ?
C210 Fe2 C218 C217 155.6(13) . . . . ?
C219 Fe2 C218 C217 118.2(11) . . . . ?
Fe1 Fe2 C218 C217 138.5(10) . . . . ?
C217 C218 C219 C215 0.2(10) . . . . ?
Fe2 C218 C219 C215 59.4(6) . . . . ?
C217 C218 C219 C119 179.8(8) . . . . ?
Fe2 C218 C219 C119 -121.0(8) . . . . ?
C217 C218 C219 Fe2 -59.1(7) . . . . ?
C216 C215 C219 C218 -1.2(10) . . . . ?
Fe2 C215 C219 C218 -59.5(6) . . . . ?
C216 C215 C219 C119 179.2(8) . . . . ?
Fe2 C215 C219 C119 120.9(8) . . . . ?
C216 C215 C219 Fe2 58.4(6) . . . . ?
C117 C119 C219 C218 15.3(13) . . . . ?
C118 C119 C219 C218 -161.3(8) . . . . ?
Fe1 C119 C219 C218 -73.3(11) . . . . ?
C117 C119 C219 C215 -165.3(8) . . . . ?
C118 C119 C219 C215 18.2(13) . . . . ?
Fe1 C119 C219 C215 106.2(8) . . . . ?
C117 C119 C219 Fe2 -74.9(10) . . . . ?
C118 C119 C219 Fe2 108.5(9) . . . . ?
Fe1 C119 C219 Fe2 -163.5(4) . . . . ?
C212 Fe2 C219 C218 -82.7(7) . . . . ?
C217 Fe2 C219 C218 38.8(8) . . . . ?
C214 Fe2 C219 C218 160.7(10) . . . . ?
C216 Fe2 C219 C218 81.2(8) . . . . ?
C213 Fe2 C219 C218 -48.9(11) . . . . ?
C215 Fe2 C219 C218 117.9(8) . . . . ?
C211 Fe2 C219 C218 -124.5(6) . . . . ?
C210 Fe2 C219 C218 -166.5(6) . . . . ?
Fe1 Fe2 C219 C218 -97.7(12) . . . . ?
C212 Fe2 C219 C215 159.4(5) . . . . ?
C217 Fe2 C219 C215 -79.1(8) . . . . ?
C214 Fe2 C219 C215 42.8(12) . . . . ?
C216 Fe2 C219 C215 -36.8(7) . . . . ?
C213 Fe2 C219 C215 -166.8(8) . . . . ?
C218 Fe2 C219 C215 -117.9(8) . . . . ?
C211 Fe2 C219 C215 117.6(5) . . . . ?
C210 Fe2 C219 C215 75.6(6) . . . . ?
Fe1 Fe2 C219 C215 144.4(12) . . . . ?
C212 Fe2 C219 C119 38.0(9) . . . . ?
C217 Fe2 C219 C119 159.5(10) . . . . ?
C214 Fe2 C219 C119 -78.6(13) . . . . ?
C216 Fe2 C219 C119 -158.1(10) . . . . ?
C213 Fe2 C219 C119 71.8(11) . . . . ?
C218 Fe2 C219 C119 120.7(11) . . . . ?
C215 Fe2 C219 C119 -121.4(10) . . . . ?
C211 Fe2 C219 C119 -3.8(8) . . . . ?
C210 Fe2 C219 C119 -45.8(9) . . . . ?
Fe1 Fe2 C219 C119 23.0(6) . . . . ?
